data_1576050
loop_
_publ_author_name
'Jiang, Katherine Gui-Min'
'Wei, Fangfang'
'Leung, Peter Kam-Keung'
'Wu, Siye'
'Lo, Kenneth Kam-Wing'
'Wong, Keith Man-Chung'

_publ_section_title
;
 Rhodamine-functionalised rhodium(iii) complexes: dual role as bioimaging
 agents and controllable reactive oxygen species photosensitisers for
 photocytotoxicity applications.
;
_journal_issue 46
_journal_name_full 'Chemical science'
_journal_page_first 22127
_journal_page_last 22135
_journal_paper_doi 10.1039/d5sc05257b
_journal_volume 16
_journal_year 2025
_chemical_formula_moiety 'C60 H42 N6 Rh, C60 H41 N6 Rh, 2(F6 P), 2(C H2 Cl2), C4 H10 O, 0.25(C Cl2)'
_chemical_formula_sum 'C126.25 H97 Cl4.5 F12 N12 O P2 Rh2'
_chemical_formula_weight 2453.44
_chemical_name_systematic '[Rh(dpbq)2Me2-bpy](PF6)'
_space_group_crystal_system triclinic
_space_group_IT_number 2
_space_group_name_Hall '-P 1'
_space_group_name_H-M_alt 'P -1'
_atom_sites_solution_hydrogens geom
_audit_block_doi 10.5517/ccdc.csd.cc2m8kwc
_audit_creation_date 2021-12-10
_audit_creation_method
;
Olex2 1.2
(compiled 2018.05.29 svn.r3508 for OlexSys, GUI svn.r5506)
;
_audit_update_record
;
2025-02-04 deposited with the CCDC.	2025-10-08 downloaded from the CCDC.
;
_cell_angle_alpha 78.662(2)
_cell_angle_beta 81.419(2)
_cell_angle_gamma 79.508(2)
_cell_formula_units_Z 2
_cell_length_a 12.9852(5)
_cell_length_b 19.1585(8)
_cell_length_c 23.6184(9)
_cell_measurement_reflns_used 9697
_cell_measurement_temperature 100(2)
_cell_measurement_theta_max 65.27
_cell_measurement_theta_min 4.16
_cell_volume 5625.4(4)
_computing_cell_refinement 'SAINT V8.40B (?, 2016)'
_computing_data_reduction 'SAINT V8.40B (?, 2016)'
_computing_molecular_graphics 'Olex2 (Dolomanov et al., 2009)'
_computing_publication_material 'Olex2 (Dolomanov et al., 2009)'
_computing_structure_refinement 'ShelXL (Sheldrick, 2015)'
_computing_structure_solution 'SHELXT 2018/2 (Sheldrick, 2018)'
_diffrn_ambient_temperature 100.0
_diffrn_measured_fraction_theta_full 0.994
_diffrn_measured_fraction_theta_max 0.994
_diffrn_measurement_device_type 'Bruker APEX-II CCD'
_diffrn_measurement_method '\f and \w scans'
_diffrn_radiation_type CuK\a
_diffrn_radiation_wavelength 1.54178
_diffrn_reflns_av_R_equivalents 0.0682
_diffrn_reflns_av_unetI/netI 0.0548
_diffrn_reflns_Laue_measured_fraction_full 0.994
_diffrn_reflns_Laue_measured_fraction_max 0.994
_diffrn_reflns_limit_h_max 15
_diffrn_reflns_limit_h_min -15
_diffrn_reflns_limit_k_max 22
_diffrn_reflns_limit_k_min -22
_diffrn_reflns_limit_l_max 27
_diffrn_reflns_limit_l_min -27
_diffrn_reflns_number 85671
_diffrn_reflns_point_group_measured_fraction_full 0.994
_diffrn_reflns_point_group_measured_fraction_max 0.994
_diffrn_reflns_theta_full 65.339
_diffrn_reflns_theta_max 65.339
_diffrn_reflns_theta_min 1.921
_diffrn_standards_number 0
_exptl_absorpt_coefficient_mu 4.274
_exptl_absorpt_correction_T_max 0.3164
_exptl_absorpt_correction_T_min 0.1431
_exptl_absorpt_correction_type multi-scan
_exptl_absorpt_process_details
'SADABS-2016/2 (Bruker,2016/2) was used for absorption correction. wR2(int) was 0.1366 before and 0.0893 after correction. The Ratio of minimum to maximum transmission is 0.4523. The \l/2 correction factor is Not present.'
_exptl_crystal_colour orange
_exptl_crystal_colour_primary orange
_exptl_crystal_density_diffrn 1.448
_exptl_crystal_description block
_exptl_crystal_F_000 2502
_exptl_crystal_size_max 0.21
_exptl_crystal_size_mid 0.15
_exptl_crystal_size_min 0.1
_refine_diff_density_max 1.836
_refine_diff_density_min -1.657
_refine_diff_density_rms 0.107
_refine_ls_extinction_method none
_refine_ls_goodness_of_fit_ref 1.085
_refine_ls_hydrogen_treatment constr
_refine_ls_matrix_type full
_refine_ls_number_parameters 1492
_refine_ls_number_reflns 19187
_refine_ls_number_restraints 62
_refine_ls_restrained_S_all 1.092
_refine_ls_R_factor_all 0.0767
_refine_ls_R_factor_gt 0.0697
_refine_ls_shift/su_max 0.002
_refine_ls_shift/su_mean 0.000
_refine_ls_structure_factor_coef Fsqd
_refine_ls_weighting_details 'w=1/[\s^2^(Fo^2^)+(0.0607P)^2^+27.8615P] where P=(Fo^2^+2Fc^2^)/3'
_refine_ls_weighting_scheme calc
_refine_ls_wR_factor_gt 0.1706
_refine_ls_wR_factor_ref 0.1755
_reflns_Friedel_coverage 0.000
_reflns_number_gt 17134
_reflns_number_total 19187
_reflns_threshold_expression 'I > 2\s(I)'
_cod_data_source_file d5sc05257b2.cif
_cod_data_source_block Rh-dpbq-diMebpy
_cod_depositor_comments 'Adding full bibliography for 1576047--1576050.cif.'
_cod_original_formula_sum 'C126.25 H97 Cl4.50 F12 N12 O P2 Rh2'
_cod_database_code 1576050
_shelx_shelxl_version_number 2018/3
_shelx_space_group_comment
;
The symmetry employed for this shelxl refinement is uniquely defined
by the following loop, which should always be used as a source of
symmetry information in preference to the above space-group names.
They are only intended as comments.
;
_shelx_estimated_absorpt_t_max 0.675
_shelx_estimated_absorpt_t_min 0.467
_olex2_refinement_description
;
1. Fixed Uiso
 At 1.2 times of:
  All C(H) groups, All C(H,H) groups, All C(H,H,H,H) groups
 At 1.5 times of:
  All C(H,H,H) groups
2. Restrained distances
 C123-Cl5
 1.5 with sigma of 0.01
 Cl5-Cl6
 2.7 with sigma of 0.01
3. Uiso/Uaniso restraints and constraints
Uanis(F6) \\sim Ueq, Uanis(C122) \\sim Ueq, Uanis(C119) \\sim Ueq, Uanis(C127)
\\sim Ueq, Uanis(C121) \\sim Ueq, Uanis(F3) \\sim Ueq: with sigma of 0.01 and
sigma for terminal atoms of 0.02
Uanis(C123) \\sim Ueq: with sigma of 0.005 and sigma for terminal atoms of 0.01
Uanis(Cl5) \\sim Ueq: with sigma of 0.005 and sigma for terminal atoms of 0.01
Uanis(F3) \\sim Ueq, Uanis(F2) \\sim Ueq, Uanis(C124) \\sim Ueq: with sigma of
0.01 and sigma for terminal atoms of 0.02
Uanis(C119) \\sim Ueq: with sigma of 0.01 and sigma for terminal atoms of 0.02
4. Others
 Fixed Sof: Cl1A(0.5) Cl1(0.5) Cl2A(0.5) Cl2(0.5) H12P(0.5) H12Q(0.5)
 H12N(0.5) H12O(0.5) C122(0.5) H12R(0.5) H12S(0.5) C1A(0.5) H1AA(0.5) H1AB(0.5)
 Cl5(0.25) Cl6(0.25) C123(0.25)
5.a Secondary CH2 refined with riding coordinates:
 C125(H12D,H12E), C126(H12I,H12J), C121(H12P,H12Q), C121(H12N,H12O), C122(H12R,
 H12S), C1A(H1AA,H1AB)
5.b Aromatic/amide H refined with riding coordinates:
 C52(H52), C57(H57), C33(H33), C58(H58), C55(H55), C69(H69), C9(H9), C5(H5),
 C93(H93), C27(H27), C49(H49), C40(H40), C71(H71), C89(H89), C16(H16), C3(H3),
 C28(H28), C38(H38), C24(H24), C100(H100), C14(H14), C37(H37), C118(H118),
 C2(H2), C107(H107), C4(H4), C84(H84), C26(H26), C50(H50), C35(H35), C44(H44),
 C62(H62), C115(H115), C72(H72), C11(H11), C29(H29), C76(H76), C103(H103),
 C109(H109), C36(H36), C48(H48), C104(H104), C65(H65), C88(H88), C20(H20),
 C105(H105), C23(H23), C87(H87), C106(H106), C110(H110), C13(H13), C86(H86),
 C74(H74), C83(H83), C117(H117), C12(H12), C73(H73), C63(H63), C80(H80),
 C64(H64), C46(H46), C45(H45), C82(H82), C98(H98), C81(H81), C47(H47), C21(H21),
  C22(H22), C95(H95), C97(H97), C96(H96)
5.c Idealised Me refined as rotating group:
 C59(H59A,H59B,H59C), C60(H60A,H60B,H60C), C120(H12A,H12B,H12C), C124(H12F,
 H12G,H12H), C119(H11A,H11B,H11C), C127(H12K,H12L,H12M)
;
_olex2_submission_special_instructions 'No special instructions were received'

loop_
_space_group_symop_operation_xyz
'x, y, z'
'-x, -y, -z'

loop_
_atom_site_label
_atom_site_type_symbol
_atom_site_fract_x
_atom_site_fract_y
_atom_site_fract_z
_atom_site_U_iso_or_equiv
_atom_site_adp_type
_atom_site_occupancy
_atom_site_site_symmetry_order
_atom_site_calc_flag
_atom_site_refinement_flags_posn
_atom_site_refinement_flags_adp
_atom_site_refinement_flags_occupancy
_atom_site_disorder_assembly
_atom_site_disorder_group
Rh1 Rh 0.75426(3) 0.22931(2) 0.98362(2) 0.02489(11) Uani 1 1 d . . . . .
Rh2 Rh 0.40913(3) 0.26105(2) 1.46031(2) 0.02742(12) Uani 1 1 d . . . . .
P2 P 0.90348(15) 0.23514(10) 0.62518(8) 0.0552(5) Uani 1 1 d . . . . .
P1 P 0.92479(17) 0.60230(10) 0.82289(8) 0.0582(5) Uani 1 1 d . . . . .
F11 F 0.9211(3) 0.1555(2) 0.6612(2) 0.0616(10) Uani 1 1 d . . . . .
N3 N 0.8965(3) 0.1593(2) 0.99468(18) 0.0282(9) Uani 1 1 d . . . . .
Cl1A Cl 0.5928(4) 0.1540(3) 0.78736(19) 0.0698(10) Uani 0.5 1 d . . P A 2
N9 N 0.4478(3) 0.1563(2) 1.44340(18) 0.0272(9) Uani 1 1 d . . . . .
N7 N 0.3813(3) 0.3600(2) 1.48808(19) 0.0304(10) Uani 1 1 d . . . . .
N1 N 0.6019(3) 0.2864(2) 0.98479(17) 0.0276(9) Uani 1 1 d . . . . .
N12 N 0.4170(3) 0.2894(2) 1.36619(19) 0.0310(10) Uani 1 1 d . . . . .
N6 N 0.7747(3) 0.2871(2) 0.89372(17) 0.0251(9) Uani 1 1 d . . . . .
F9 F 0.9426(3) 0.2046(3) 0.56631(19) 0.0707(12) Uani 1 1 d . . . . .
N5 N 0.8553(3) 0.3102(2) 0.98461(18) 0.0260(9) Uani 1 1 d . . . . .
F10 F 1.0235(4) 0.2421(2) 0.62891(19) 0.0708(12) Uani 1 1 d . . . . .
N11 N 0.2443(3) 0.2946(2) 1.44246(19) 0.0298(10) Uani 1 1 d . . . . .
F1 F 0.8871(4) 0.5692(3) 0.8881(2) 0.0813(14) Uani 1 1 d . . . . .
N2 N 0.3883(3) 0.3498(2) 0.9810(2) 0.0332(10) Uani 1 1 d . . . . .
N10 N 0.5293(4) 0.0197(2) 1.41419(19) 0.0331(10) Uani 1 1 d . . . . .
F7 F 0.8660(5) 0.2646(3) 0.6845(2) 0.0927(18) Uani 1 1 d . . . . .
N4 N 1.0915(4) 0.0797(3) 1.0259(2) 0.0369(11) Uani 1 1 d . . . . .
F5 F 1.0078(4) 0.5311(3) 0.8208(2) 0.0939(17) Uani 1 1 d . . . . .
F8 F 0.7848(3) 0.2253(3) 0.6200(2) 0.0921(17) Uani 1 1 d . . . . .
F12 F 0.8834(5) 0.3140(3) 0.5895(2) 0.0980(19) Uani 1 1 d . . . . .
Cl1 Cl 0.6595(5) 0.1218(3) 0.8037(2) 0.0934(15) Uani 0.5 1 d . . P A 1
N8 N 0.2960(4) 0.4853(3) 1.5353(2) 0.0424(12) Uani 1 1 d . . . . .
Cl2A Cl 0.6684(4) 0.0806(3) 0.6904(2) 0.0844(13) Uani 0.5 1 d . . P A 2
F4 F 1.0081(5) 0.6394(4) 0.8440(2) 0.105(2) Uani 1 1 d . . . . .
C34 C 1.0423(4) 0.1345(3) 0.8505(2) 0.0318(11) Uani 1 1 d . . . . .
C8 C 0.5624(4) 0.3468(3) 1.0099(2) 0.0285(11) Uani 1 1 d . . . . .
C25 C 0.7292(4) 0.1883(3) 1.0675(2) 0.0280(11) Uani 1 1 d . . . . .
C52 C 0.9615(4) 0.3931(3) 0.9245(2) 0.0297(11) Uani 1 1 d . . . . .
H52 H 0.979150 0.420354 0.887250 0.036 Uiso 1 1 calc R . . . .
C61 C 0.3896(4) 0.2286(3) 1.5459(2) 0.0310(11) Uani 1 1 d . . . . .
Cl2 Cl 0.5849(4) 0.1528(3) 0.6909(3) 0.0985(16) Uani 0.5 1 d . . P A 1
C57 C 0.7282(4) 0.3219(3) 0.7963(2) 0.0321(12) Uani 1 1 d . . . . .
H57 H 0.694342 0.311843 0.766485 0.038 Uiso 1 1 calc R . . . .
C54 C 0.8273(4) 0.3436(3) 0.8838(2) 0.0263(11) Uani 1 1 d . . . . .
C70 C 0.4567(4) 0.5031(3) 1.3669(2) 0.0348(12) Uani 1 1 d . . . . .
C91 C 0.5525(4) 0.1333(3) 1.4357(2) 0.0267(11) Uani 1 1 d . . . . .
C1 C 0.6790(4) 0.1560(3) 0.9675(2) 0.0268(10) Uani 1 1 d . . . . .
C92 C 0.3803(4) 0.1100(3) 1.4385(2) 0.0277(11) Uani 1 1 d . . . . .
C33 C 0.9629(4) 0.1570(3) 0.8933(2) 0.0294(11) Uani 1 1 d . . . . .
H33 H 0.898926 0.185368 0.881991 0.035 Uiso 1 1 calc R . . . .
C68 C 0.3913(4) 0.4271(3) 1.4554(2) 0.0318(12) Uani 1 1 d . . . . .
C53 C 0.8829(4) 0.3505(3) 0.9325(2) 0.0251(10) Uani 1 1 d . . . . .
C32 C 0.9760(4) 0.1385(3) 0.9518(2) 0.0293(11) Uani 1 1 d . . . . .
F2 F 0.8413(5) 0.5651(3) 0.8023(2) 0.0974(19) Uani 1 1 d . U . . .
C6 C 0.5745(4) 0.1812(3) 0.9554(2) 0.0299(11) Uani 1 1 d . . . . .
C30 C 0.8178(4) 0.1461(3) 1.0921(2) 0.0306(11) Uani 1 1 d . . . . .
C39 C 1.1367(4) 0.0895(3) 0.8674(2) 0.0345(12) Uani 1 1 d . . . . .
C31 C 0.9123(4) 0.1361(3) 1.0503(2) 0.0288(11) Uani 1 1 d . . . . .
C58 C 0.7265(4) 0.2772(3) 0.8498(2) 0.0289(11) Uani 1 1 d . . . . .
H58 H 0.689458 0.237453 0.856005 0.035 Uiso 1 1 calc R . . . .
C55 C 0.8303(4) 0.3921(3) 0.8315(2) 0.0293(11) Uani 1 1 d . . . . .
H55 H 0.866504 0.432116 0.826450 0.035 Uiso 1 1 calc R . . . .
C114 C 0.3242(4) 0.3101(3) 1.3434(2) 0.0362(13) Uani 1 1 d . . . . .
C17 C 0.4521(4) 0.3742(3) 1.0122(2) 0.0324(12) Uani 1 1 d . . . . .
C42 C 1.0172(4) 0.1013(3) 1.0649(2) 0.0325(12) Uani 1 1 d . . . . .
C69 C 0.4442(4) 0.4342(3) 1.3996(2) 0.0360(12) Uani 1 1 d . . . . .
H69 H 0.472484 0.392368 1.383099 0.043 Uiso 1 1 calc R . . . .
C56 C 0.7790(4) 0.3810(3) 0.7862(2) 0.0323(12) Uani 1 1 d . . . . .
C9 C 0.6249(4) 0.3775(3) 1.0382(2) 0.0326(12) Uani 1 1 d . . . . .
H9 H 0.698488 0.360394 1.036262 0.039 Uiso 1 1 calc R . . . .
C43 C 1.0478(4) 0.0926(3) 1.1245(2) 0.0381(13) Uani 1 1 d . . . . .
C10 C 0.5816(4) 0.4330(3) 1.0694(2) 0.0352(12) Uani 1 1 d . . . . .
C102 C 0.5908(4) 0.0657(3) 1.4144(2) 0.0289(11) Uani 1 1 d . . . . .
C5 C 0.5129(5) 0.1338(3) 0.9432(2) 0.0369(12) Uani 1 1 d . . . . .
H5 H 0.441821 0.150697 0.936043 0.044 Uiso 1 1 calc R . . . .
C101 C 0.4230(4) 0.0395(3) 1.4282(2) 0.0311(11) Uani 1 1 d . . . . .
C90 C 0.6179(4) 0.1780(3) 1.4524(2) 0.0315(12) Uani 1 1 d . . . . .
C93 C 0.2710(5) 0.1295(3) 1.4444(3) 0.0405(14) Uani 1 1 d . . . . .
H93 H 0.241087 0.176275 1.451975 0.049 Uiso 1 1 calc R . . . .
C18 C 0.4301(4) 0.2953(3) 0.9551(2) 0.0304(11) Uani 1 1 d . . . . .
C19 C 0.3634(4) 0.2782(3) 0.9148(2) 0.0342(12) Uani 1 1 d . . . . .
C108 C 0.7009(4) 0.0464(3) 1.3879(2) 0.0336(12) Uani 1 1 d . . . . .
C27 C 0.6245(4) 0.1607(3) 1.1610(2) 0.0365(13) Uani 1 1 d . . . . .
H27 H 0.558474 0.166146 1.184494 0.044 Uiso 1 1 calc R . . . .
C7 C 0.5354(4) 0.2557(3) 0.9630(2) 0.0296(11) Uani 1 1 d . . . . .
C49 C 0.9079(4) 0.3136(3) 1.0295(2) 0.0320(12) Uani 1 1 d . . . . .
H49 H 0.889024 0.286184 1.066519 0.038 Uiso 1 1 calc R . . . .
O1 O 0.3694(5) 0.1363(3) 1.1805(2) 0.0738(16) Uani 1 1 d . . . . .
C41 C 1.0715(4) 0.0946(3) 0.9687(2) 0.0341(12) Uani 1 1 d . . . . .
C40 C 1.1493(4) 0.0705(3) 0.9264(2) 0.0380(13) Uani 1 1 d . . . . .
H40 H 1.212067 0.040606 0.937920 0.046 Uiso 1 1 calc R . . . .
C75 C 0.4137(5) 0.5655(3) 1.3918(3) 0.0384(13) Uani 1 1 d . . . . .
C77 C 0.3505(5) 0.4899(3) 1.4804(3) 0.0391(13) Uani 1 1 d . . . . .
C71 C 0.5110(5) 0.5112(3) 1.3096(3) 0.0403(13) Uani 1 1 d . . . . .
H71 H 0.540247 0.469941 1.292524 0.048 Uiso 1 1 calc R . . . .
C89 C 0.7248(4) 0.1586(3) 1.4593(3) 0.0418(14) Uani 1 1 d . . . . .
H89 H 0.761179 0.113481 1.450758 0.050 Uiso 1 1 calc R . . . .
C66 C 0.3548(4) 0.2839(3) 1.5790(2) 0.0340(12) Uani 1 1 d . . . . .
C79 C 0.2210(5) 0.4195(3) 1.6227(3) 0.0403(14) Uani 1 1 d . . . . .
C16 C 0.4086(4) 0.4287(3) 1.0435(2) 0.0367(13) Uani 1 1 d . . . . .
H16 H 0.335080 0.446061 1.044956 0.044 Uiso 1 1 calc R . . . .
C3 C 0.6608(5) 0.0377(3) 0.9523(3) 0.0398(13) Uani 1 1 d . . . . .
H3 H 0.690708 -0.011085 0.950688 0.048 Uiso 1 1 calc R . . . .
C28 C 0.7124(5) 0.1186(3) 1.1843(2) 0.0398(13) Uani 1 1 d . . . . .
H28 H 0.706250 0.094519 1.223573 0.048 Uiso 1 1 calc R . . . .
C38 C 1.2159(5) 0.0660(3) 0.8235(3) 0.0443(15) Uani 1 1 d . . . . .
H38 H 1.278766 0.035429 0.834269 0.053 Uiso 1 1 calc R . . . .
C24 C 0.2577(4) 0.2722(3) 0.9317(3) 0.0406(13) Uani 1 1 d . . . . .
H24 H 0.227997 0.276080 0.970415 0.049 Uiso 1 1 calc R . . . .
C100 C 0.3574(5) -0.0087(3) 1.4255(3) 0.0408(14) Uani 1 1 d . . . . .
H100 H 0.387396 -0.056396 1.420324 0.049 Uiso 1 1 calc R . . . .
C94 C 0.2047(5) 0.0822(3) 1.4395(3) 0.0467(15) Uani 1 1 d . . . . .
C14 C 0.4280(5) 0.5136(3) 1.1064(3) 0.0436(15) Uani 1 1 d . . . . .
H14 H 0.354546 0.531316 1.108968 0.052 Uiso 1 1 calc R . . . .
C67 C 0.3415(4) 0.3566(3) 1.5443(2) 0.0332(12) Uani 1 1 d . . . . .
C15 C 0.4701(4) 0.4587(3) 1.0728(2) 0.0352(12) Uani 1 1 d . . . . .
C37 C 1.2020(5) 0.0868(4) 0.7666(3) 0.0479(16) Uani 1 1 d . . . . .
H37 H 1.255233 0.070498 0.737825 0.058 Uiso 1 1 calc R . . . .
C118 C 0.5054(5) 0.2783(3) 1.3290(2) 0.0370(13) Uani 1 1 d . . . . .
H118 H 0.570957 0.263153 1.344359 0.044 Uiso 1 1 calc R . . . .
C2 C 0.7206(4) 0.0838(3) 0.9649(2) 0.0339(12) Uani 1 1 d . . . . .
H2 H 0.791656 0.066332 0.971864 0.041 Uiso 1 1 calc R . . . .
C85 C 0.5621(4) 0.2440(3) 1.4673(2) 0.0357(12) Uani 1 1 d . . . . .
C107 C 0.7479(4) 0.0935(3) 1.3436(3) 0.0397(13) Uani 1 1 d . . . . .
H107 H 0.713289 0.141527 1.333103 0.048 Uiso 1 1 calc R . . . .
C4 C 0.5563(5) 0.0624(3) 0.9419(3) 0.0436(14) Uani 1 1 d . . . . .
H4 H 0.514845 0.030317 0.933818 0.052 Uiso 1 1 calc R . . . .
C113 C 0.2300(4) 0.3191(3) 1.3861(2) 0.0361(13) Uani 1 1 d . . . . .
C84 C 0.2363(5) 0.4620(3) 1.6617(3) 0.0444(14) Uani 1 1 d . . . . .
H84 H 0.289097 0.492179 1.651843 0.053 Uiso 1 1 calc R . . . .
C26 C 0.6336(4) 0.1946(3) 1.1033(2) 0.0338(12) Uani 1 1 d . . . . .
H26 H 0.572971 0.222916 1.087782 0.041 Uiso 1 1 calc R . . . .
C50 C 0.9866(4) 0.3543(3) 1.0243(2) 0.0347(12) Uani 1 1 d . . . . .
H50 H 1.021455 0.354060 1.056951 0.042 Uiso 1 1 calc R . . . .
C35 C 1.0308(5) 0.1551(3) 0.7903(2) 0.0384(13) Uani 1 1 d . . . . .
H35 H 0.968198 0.184883 0.778283 0.046 Uiso 1 1 calc R . . . .
F3 F 0.9659(6) 0.6321(3) 0.7578(2) 0.119(2) Uani 1 1 d . U . . .
C44 C 1.0889(5) 0.0241(4) 1.1529(3) 0.0459(15) Uani 1 1 d . . . . .
H44 H 1.096934 -0.016676 1.134409 0.055 Uiso 1 1 calc R . . . .
C62 C 0.4077(4) 0.1574(3) 1.5747(3) 0.0377(13) Uani 1 1 d . . . . .
H62 H 0.428704 0.119471 1.552867 0.045 Uiso 1 1 calc R . . . .
C51 C 1.0149(4) 0.3959(3) 0.9711(2) 0.0343(12) Uani 1 1 d . . . . .
C115 C 0.3195(5) 0.3197(4) 1.2839(3) 0.0499(17) Uani 1 1 d . . . . .
H115 H 0.253349 0.334156 1.268998 0.060 Uiso 1 1 calc R . . . .
C72 C 0.5208(5) 0.5785(3) 1.2793(3) 0.0441(14) Uani 1 1 d . . . . .
H72 H 0.556762 0.583725 1.240947 0.053 Uiso 1 1 calc R . . . .
C11 C 0.6444(5) 0.4640(3) 1.0990(3) 0.0425(14) Uani 1 1 d . . . . .
H11 H 0.718264 0.447767 1.096702 0.051 Uiso 1 1 calc R . . . .
C29 C 0.8087(4) 0.1118(3) 1.1502(2) 0.0362(13) Uani 1 1 d . . . . .
H29 H 0.869023 0.083828 1.166412 0.043 Uiso 1 1 calc R . . . .
C76 C 0.3601(5) 0.5574(3) 1.4482(3) 0.0449(15) Uani 1 1 d . . . . .
H76 H 0.329938 0.599016 1.464643 0.054 Uiso 1 1 calc R . . . .
C103 C 0.7546(5) -0.0237(3) 1.4043(3) 0.0393(13) Uani 1 1 d . . . . .
H103 H 0.723644 -0.055884 1.435229 0.047 Uiso 1 1 calc R . . . .
C109 C 0.1596(4) 0.2993(3) 1.4832(2) 0.0360(13) Uani 1 1 d . . . . .
H109 H 0.169600 0.282115 1.522821 0.043 Uiso 1 1 calc R . . . .
C78 C 0.2894(4) 0.4217(3) 1.5660(2) 0.0341(12) Uani 1 1 d . . . . .
C99 C 0.2485(5) 0.0110(3) 1.4300(3) 0.0464(15) Uani 1 1 d . . . . .
C59 C 1.1019(5) 0.4409(3) 0.9628(3) 0.0426(14) Uani 1 1 d . . . . .
H59A H 1.109884 0.453020 1.000124 0.064 Uiso 1 1 calc GR . . . .
H59B H 1.084063 0.485339 0.935064 0.064 Uiso 1 1 calc GR . . . .
H59C H 1.168205 0.413584 0.947633 0.064 Uiso 1 1 calc GR . . . .
C36 C 1.1095(5) 0.1324(3) 0.7496(3) 0.0454(15) Uani 1 1 d . . . . .
H36 H 1.101870 0.147471 0.709439 0.054 Uiso 1 1 calc R . . . .
C116 C 0.4122(5) 0.3082(4) 1.2459(3) 0.0491(16) Uani 1 1 d . . . . .
C48 C 1.0416(5) 0.1517(4) 1.1509(3) 0.0482(16) Uani 1 1 d . . . . .
H48 H 1.014736 0.198366 1.131481 0.058 Uiso 1 1 calc R . . . .
C104 C 0.8522(5) -0.0459(3) 1.3755(3) 0.0451(15) Uani 1 1 d . . . . .
H104 H 0.888203 -0.093365 1.386761 0.054 Uiso 1 1 calc R . . . .
C60 C 0.7804(5) 0.4330(3) 0.7291(3) 0.0436(14) Uani 1 1 d . . . . .
H60A H 0.800357 0.406000 0.696941 0.065 Uiso 1 1 calc GR . . . .
H60B H 0.831583 0.465289 0.727669 0.065 Uiso 1 1 calc GR . . . .
H60C H 0.710071 0.461485 0.725783 0.065 Uiso 1 1 calc GR . . . .
C112 C 0.1304(6) 0.3503(5) 1.3698(3) 0.062(2) Uani 1 1 d . . . . .
C65 C 0.3448(5) 0.2675(3) 1.6399(3) 0.0458(15) Uani 1 1 d . . . . .
H65 H 0.324247 0.305004 1.662133 0.055 Uiso 1 1 calc R . . . .
C88 C 0.7782(5) 0.2032(4) 1.4780(4) 0.0564(19) Uani 1 1 d . . . . .
H88 H 0.851006 0.189301 1.482338 0.068 Uiso 1 1 calc R . . . .
C20 C 0.4047(5) 0.2730(4) 0.8574(3) 0.0478(15) Uani 1 1 d . . . . .
H20 H 0.476849 0.276634 0.844838 0.057 Uiso 1 1 calc R . . . .
C105 C 0.8970(5) 0.0001(4) 1.3310(3) 0.0514(17) Uani 1 1 d . . . . .
H105 H 0.963458 -0.015849 1.310837 0.062 Uiso 1 1 calc R . . . .
C23 C 0.1954(5) 0.2606(3) 0.8931(3) 0.0445(15) Uani 1 1 d . . . . .
H23 H 0.123707 0.255626 0.905782 0.053 Uiso 1 1 calc R . . . .
C87 C 0.7251(5) 0.2687(4) 1.4906(4) 0.058(2) Uani 1 1 d . . . . .
H87 H 0.762082 0.300187 1.503263 0.069 Uiso 1 1 calc R . . . .
C106 C 0.8457(5) 0.0707(4) 1.3147(3) 0.0470(15) Uani 1 1 d . . . . .
H106 H 0.877652 0.102678 1.283968 0.056 Uiso 1 1 calc R . . . .
C110 C 0.0602(5) 0.3277(4) 1.4697(3) 0.058(2) Uani 1 1 d . . . . .
H110 H 0.002543 0.329589 1.499547 0.069 Uiso 1 1 calc R . . . .
C13 C 0.4895(5) 0.5411(4) 1.1346(3) 0.0480(16) Uani 1 1 d . . . . .
H13 H 0.458998 0.577098 1.157263 0.058 Uiso 1 1 calc R . . . .
C86 C 0.6187(5) 0.2890(3) 1.4850(3) 0.0458(15) Uani 1 1 d . . . . .
H86 H 0.583808 0.334500 1.493417 0.055 Uiso 1 1 calc R . . . .
C74 C 0.4246(5) 0.6349(3) 1.3585(3) 0.0439(14) Uani 1 1 d . . . . .
H74 H 0.394381 0.676947 1.374305 0.053 Uiso 1 1 calc R . . . .
C83 C 0.1738(6) 0.4597(4) 1.7150(3) 0.0561(18) Uani 1 1 d . . . . .
H83 H 0.185252 0.487410 1.742056 0.067 Uiso 1 1 calc R . . . .
C117 C 0.5048(5) 0.2878(3) 1.2697(3) 0.0457(15) Uani 1 1 d . . . . .
H117 H 0.569362 0.280107 1.245211 0.055 Uiso 1 1 calc R . . . .
C12 C 0.6009(5) 0.5161(4) 1.1306(3) 0.0480(15) Uani 1 1 d . . . . .
H12 H 0.644281 0.536238 1.150038 0.058 Uiso 1 1 calc R . . . .
C73 C 0.4780(5) 0.6410(3) 1.3042(3) 0.0441(14) Uani 1 1 d . . . . .
H73 H 0.486881 0.687318 1.282702 0.053 Uiso 1 1 calc R . . . .
C63 C 0.3954(6) 0.1415(3) 1.6350(3) 0.0508(17) Uani 1 1 d . . . . .
H63 H 0.407761 0.092826 1.654238 0.061 Uiso 1 1 calc R . . . .
C80 C 0.1420(5) 0.3770(4) 1.6378(3) 0.0514(16) Uani 1 1 d . . . . .
H80 H 0.131500 0.347826 1.611570 0.062 Uiso 1 1 calc R . . . .
C64 C 0.3650(7) 0.1966(4) 1.6674(3) 0.0586(19) Uani 1 1 d . . . . .
H64 H 0.358079 0.185455 1.708698 0.070 Uiso 1 1 calc R . . . .
C111 C 0.0438(6) 0.3540(6) 1.4121(3) 0.078(3) Uani 1 1 d . . . . .
C46 C 1.1107(6) 0.0768(5) 1.2338(3) 0.062(2) Uani 1 1 d . . . . .
H46 H 1.131350 0.071472 1.271582 0.074 Uiso 1 1 calc R . . . .
C45 C 1.1180(5) 0.0164(4) 1.2086(3) 0.0581(19) Uani 1 1 d . . . . .
H45 H 1.142748 -0.030008 1.229105 0.070 Uiso 1 1 calc R . . . .
C82 C 0.0947(6) 0.4171(4) 1.7287(3) 0.0603(19) Uani 1 1 d . . . . .
H82 H 0.051655 0.416310 1.765016 0.072 Uiso 1 1 calc R . . . .
F6 F 0.8440(6) 0.6723(3) 0.8249(5) 0.156(3) Uani 1 1 d . U . . .
C98 C 0.1800(6) -0.0364(4) 1.4235(4) 0.066(2) Uani 1 1 d . . . . .
H98 H 0.208251 -0.083810 1.416780 0.079 Uiso 1 1 calc R . . . .
C120 C 0.4066(7) 0.3150(5) 1.1813(3) 0.073(2) Uani 1 1 d . . . . .
H12A H 0.386111 0.271145 1.173797 0.109 Uiso 1 1 calc GR . . . .
H12B H 0.475843 0.321369 1.159775 0.109 Uiso 1 1 calc GR . . . .
H12C H 0.354280 0.356694 1.168535 0.109 Uiso 1 1 calc GR . . . .
C81 C 0.0782(6) 0.3762(4) 1.6902(3) 0.0593(18) Uani 1 1 d . . . . .
H81 H 0.023413 0.347568 1.699566 0.071 Uiso 1 1 calc R . . . .
C47 C 1.0743(6) 0.1437(5) 1.2054(3) 0.0583(18) Uani 1 1 d . . . . .
H47 H 1.071279 0.184813 1.222890 0.070 Uiso 1 1 calc R . . . .
C21 C 0.3409(6) 0.2627(4) 0.8190(3) 0.0576(19) Uani 1 1 d . . . . .
H21 H 0.369204 0.259822 0.779886 0.069 Uiso 1 1 calc R . . . .
C22 C 0.2352(5) 0.2564(4) 0.8372(3) 0.0516(17) Uani 1 1 d . . . . .
H22 H 0.191515 0.249119 0.810629 0.062 Uiso 1 1 calc R . . . .
C95 C 0.0938(6) 0.1032(4) 1.4418(4) 0.073(2) Uani 1 1 d . . . . .
H95 H 0.062895 0.150527 1.447724 0.087 Uiso 1 1 calc R . . . .
C97 C 0.0741(6) -0.0138(5) 1.4271(5) 0.089(3) Uani 1 1 d . . . . .
H97 H 0.028336 -0.045814 1.423727 0.107 Uiso 1 1 calc R . . . .
C125 C 0.3622(9) 0.1180(6) 1.1253(4) 0.084(3) Uani 1 1 d . . . . .
H12D H 0.312603 0.083129 1.130016 0.100 Uiso 1 1 calc R . . . .
H12E H 0.432169 0.095938 1.108627 0.100 Uiso 1 1 calc R . . . .
C96 C 0.0320(6) 0.0567(5) 1.4357(6) 0.094(4) Uani 1 1 d . . . . .
H96 H -0.042020 0.071838 1.437148 0.112 Uiso 1 1 calc R . . . .
C124 C 0.3236(8) 0.1856(6) 1.0865(4) 0.093(3) Uani 1 1 d . U . . .
H12F H 0.301320 0.173842 1.052143 0.140 Uiso 1 1 calc GR . . . .
H12G H 0.380423 0.214685 1.074447 0.140 Uiso 1 1 calc GR . . . .
H12H H 0.263680 0.212883 1.107388 0.140 Uiso 1 1 calc GR . . . .
C119 C -0.0651(7) 0.3867(8) 1.3959(5) 0.122(5) Uani 1 1 d . U . . .
H11A H -0.083187 0.435496 1.404984 0.184 Uiso 1 1 calc GR . . . .
H11B H -0.116497 0.356957 1.418041 0.184 Uiso 1 1 calc GR . . . .
H11C H -0.066111 0.388721 1.354211 0.184 Uiso 1 1 calc GR . . . .
C126 C 0.4016(10) 0.0733(7) 1.2219(4) 0.108(4) Uani 1 1 d . . . . .
H12I H 0.473833 0.049743 1.209946 0.129 Uiso 1 1 calc R . . . .
H12J H 0.352335 0.038078 1.227534 0.129 Uiso 1 1 calc R . . . .
C127 C 0.3969(11) 0.1079(8) 1.2807(4) 0.126(5) Uani 1 1 d . U . . .
H12K H 0.454809 0.135667 1.276340 0.189 Uiso 1 1 calc GR . . . .
H12L H 0.403766 0.068934 1.314406 0.189 Uiso 1 1 calc GR . . . .
H12M H 0.329399 0.139600 1.286568 0.189 Uiso 1 1 calc GR . . . .
C121 C 0.6724(12) 0.1494(8) 0.7236(6) 0.130(5) Uani 1 1 d . U . . .
H12P H 0.654049 0.194794 0.696337 0.156 Uiso 0.5 1 calc R . P A 2
H12Q H 0.746022 0.147021 0.731227 0.156 Uiso 0.5 1 calc R . P A 2
H12N H 0.693662 0.197773 0.714805 0.156 Uiso 0.5 1 calc R . P A 1
H12O H 0.732132 0.116058 0.707535 0.156 Uiso 0.5 1 calc R . P A 1
Cl3 Cl 0.7851(3) 0.2723(3) 1.2080(3) 0.194(3) Uani 1 1 d . . . . .
Cl4 Cl 0.7483(5) 0.3364(5) 1.3104(3) 0.249(4) Uani 1 1 d . . . . .
C122 C 0.7864(16) 0.3423(11) 1.2377(8) 0.081(5) Uani 0.5 1 d . U P B 1
H12R H 0.740330 0.383752 1.217405 0.097 Uiso 0.5 1 calc R . P B 1
H12S H 0.859039 0.353887 1.229853 0.097 Uiso 0.5 1 calc R . P B 1
C1A C 0.7721(14) 0.2745(8) 1.2917(7) 0.063(4) Uani 0.5 1 d . . P B 2
H1AA H 0.717912 0.244669 1.311113 0.075 Uiso 0.5 1 calc R . P B 2
H1AB H 0.839891 0.250033 1.305658 0.075 Uiso 0.5 1 calc R . P B 2
Cl5 Cl 1.0214(9) 0.5118(6) 0.4882(5) 0.093(3) Uani 0.25 1 d D U P . .
Cl6 Cl 0.8707(7) 0.5066(5) 0.5829(4) 0.083(2) Uani 0.25 1 d D . P . .
C123 C 0.945(2) 0.4718(18) 0.5309(13) 0.065(9) Uani 0.25 1 d D U P . .

loop_
_atom_site_aniso_label
_atom_site_aniso_U_11
_atom_site_aniso_U_22
_atom_site_aniso_U_33
_atom_site_aniso_U_23
_atom_site_aniso_U_13
_atom_site_aniso_U_12
Rh1 0.02320(19) 0.0297(2) 0.01814(19) -0.00473(14) -0.00578(14) 0.00849(14)
Rh2 0.0236(2) 0.0299(2) 0.0265(2) -0.00901(15) -0.00737(15) 0.00958(15)
P2 0.0559(10) 0.0551(10) 0.0466(10) -0.0156(8) -0.0052(8) 0.0189(8)
P1 0.0807(13) 0.0504(10) 0.0488(10) -0.0051(8) -0.0363(10) -0.0047(9)
F11 0.049(2) 0.057(2) 0.077(3) -0.016(2) -0.012(2) 0.0038(18)
N3 0.029(2) 0.029(2) 0.023(2) -0.0044(17) -0.0049(17) 0.0049(17)
Cl1A 0.078(3) 0.080(3) 0.056(2) -0.024(2) -0.009(2) -0.007(2)
N9 0.024(2) 0.032(2) 0.024(2) -0.0069(17) -0.0082(17) 0.0084(17)
N7 0.026(2) 0.030(2) 0.032(2) -0.0112(18) -0.0070(18) 0.0113(17)
N1 0.028(2) 0.031(2) 0.020(2) -0.0041(17) -0.0054(17) 0.0080(17)
N12 0.028(2) 0.029(2) 0.031(2) -0.0070(18) -0.0047(18) 0.0082(18)
N6 0.021(2) 0.031(2) 0.020(2) -0.0065(17) -0.0076(16) 0.0102(17)
F9 0.053(2) 0.109(4) 0.055(2) -0.038(2) -0.0129(19) 0.006(2)
N5 0.020(2) 0.033(2) 0.024(2) -0.0114(17) -0.0097(16) 0.0098(17)
F10 0.085(3) 0.073(3) 0.063(3) -0.013(2) -0.022(2) -0.023(2)
N11 0.026(2) 0.031(2) 0.029(2) -0.0045(18) -0.0119(18) 0.0121(17)
F1 0.084(3) 0.111(4) 0.052(3) -0.026(3) 0.005(2) -0.023(3)
N2 0.028(2) 0.038(2) 0.033(2) -0.006(2) -0.0114(19) 0.0046(19)
N10 0.033(2) 0.034(2) 0.031(2) -0.0089(19) -0.0117(19) 0.0086(19)
F7 0.150(5) 0.061(3) 0.056(3) -0.024(2) 0.027(3) -0.006(3)
N4 0.030(2) 0.040(3) 0.030(2) 0.003(2) -0.0050(19) 0.014(2)
F5 0.093(4) 0.096(4) 0.068(3) 0.000(3) 0.013(3) 0.017(3)
F8 0.045(2) 0.126(4) 0.083(3) 0.000(3) -0.004(2) 0.025(3)
F12 0.112(4) 0.069(3) 0.074(3) 0.010(2) 0.022(3) 0.034(3)
Cl1 0.121(5) 0.098(4) 0.069(3) -0.035(3) 0.001(3) -0.024(3)
N8 0.045(3) 0.039(3) 0.041(3) -0.018(2) -0.002(2) 0.007(2)
Cl2A 0.091(3) 0.091(3) 0.072(3) -0.029(2) -0.031(2) 0.019(2)
F4 0.120(4) 0.172(6) 0.047(3) -0.030(3) -0.014(3) -0.076(4)
C34 0.031(3) 0.033(3) 0.028(3) -0.007(2) -0.003(2) 0.003(2)
C8 0.025(3) 0.033(3) 0.023(3) -0.004(2) -0.004(2) 0.007(2)
C25 0.029(3) 0.033(3) 0.019(2) -0.006(2) -0.004(2) 0.005(2)
C52 0.028(3) 0.032(3) 0.025(3) -0.004(2) -0.009(2) 0.010(2)
C61 0.026(3) 0.038(3) 0.028(3) -0.011(2) -0.008(2) 0.006(2)
Cl2 0.082(3) 0.097(3) 0.123(4) -0.039(3) -0.045(3) 0.015(3)
C57 0.029(3) 0.042(3) 0.023(3) -0.008(2) -0.010(2) 0.010(2)
C54 0.023(2) 0.029(3) 0.022(2) -0.005(2) -0.0048(19) 0.010(2)
C70 0.029(3) 0.038(3) 0.038(3) -0.009(2) -0.012(2) 0.004(2)
C91 0.024(2) 0.033(3) 0.020(2) -0.005(2) -0.0094(19) 0.010(2)
C1 0.029(3) 0.029(3) 0.020(2) -0.005(2) -0.005(2) 0.002(2)
C92 0.026(3) 0.035(3) 0.020(2) -0.002(2) -0.012(2) 0.005(2)
C33 0.029(3) 0.033(3) 0.023(3) -0.005(2) -0.002(2) 0.006(2)
C68 0.025(3) 0.031(3) 0.038(3) -0.010(2) -0.009(2) 0.007(2)
C53 0.023(2) 0.026(2) 0.023(2) -0.0060(19) -0.0053(19) 0.0101(19)
C32 0.027(3) 0.027(3) 0.028(3) -0.005(2) -0.002(2) 0.009(2)
F2 0.144(5) 0.062(3) 0.101(4) 0.019(3) -0.089(4) -0.031(3)
C6 0.031(3) 0.033(3) 0.022(3) -0.004(2) -0.005(2) 0.006(2)
C30 0.023(3) 0.041(3) 0.024(3) -0.005(2) -0.004(2) 0.007(2)
C39 0.033(3) 0.033(3) 0.033(3) -0.006(2) -0.001(2) 0.007(2)
C31 0.027(3) 0.031(3) 0.022(3) -0.001(2) -0.004(2) 0.006(2)
C58 0.026(3) 0.038(3) 0.021(3) -0.010(2) -0.007(2) 0.006(2)
C55 0.027(3) 0.034(3) 0.023(3) -0.005(2) -0.005(2) 0.007(2)
C114 0.035(3) 0.036(3) 0.030(3) 0.000(2) -0.008(2) 0.012(2)
C17 0.027(3) 0.037(3) 0.028(3) -0.002(2) -0.008(2) 0.008(2)
C42 0.028(3) 0.038(3) 0.025(3) 0.003(2) -0.011(2) 0.009(2)
C69 0.036(3) 0.034(3) 0.038(3) -0.014(2) -0.008(2) 0.008(2)
C56 0.025(3) 0.042(3) 0.024(3) -0.004(2) -0.008(2) 0.012(2)
C9 0.029(3) 0.040(3) 0.024(3) -0.008(2) -0.007(2) 0.011(2)
C43 0.029(3) 0.048(3) 0.031(3) 0.001(3) -0.005(2) 0.003(2)
C10 0.033(3) 0.039(3) 0.028(3) -0.007(2) -0.008(2) 0.011(2)
C102 0.030(3) 0.032(3) 0.022(3) -0.003(2) -0.012(2) 0.007(2)
C5 0.034(3) 0.039(3) 0.036(3) -0.007(2) -0.007(2) 0.002(2)
C101 0.034(3) 0.031(3) 0.026(3) 0.001(2) -0.014(2) 0.006(2)
C90 0.027(3) 0.033(3) 0.032(3) -0.011(2) -0.009(2) 0.012(2)
C93 0.034(3) 0.038(3) 0.046(3) -0.007(3) -0.013(3) 0.010(2)
C18 0.029(3) 0.037(3) 0.022(3) -0.003(2) -0.006(2) 0.004(2)
C19 0.035(3) 0.035(3) 0.030(3) -0.003(2) -0.013(2) 0.004(2)
C108 0.029(3) 0.038(3) 0.033(3) -0.017(2) -0.010(2) 0.012(2)
C27 0.033(3) 0.047(3) 0.025(3) -0.008(2) 0.000(2) 0.003(2)
C7 0.027(3) 0.038(3) 0.020(2) -0.005(2) -0.002(2) 0.003(2)
C49 0.031(3) 0.038(3) 0.024(3) -0.009(2) -0.009(2) 0.012(2)
O1 0.073(4) 0.099(4) 0.050(3) 0.001(3) -0.019(3) -0.020(3)
C41 0.032(3) 0.033(3) 0.030(3) -0.001(2) -0.003(2) 0.008(2)
C40 0.030(3) 0.038(3) 0.035(3) -0.001(2) 0.000(2) 0.014(2)
C75 0.039(3) 0.035(3) 0.042(3) -0.009(2) -0.012(3) 0.001(2)
C77 0.040(3) 0.039(3) 0.038(3) -0.015(3) -0.007(3) 0.005(2)
C71 0.037(3) 0.044(3) 0.039(3) -0.010(3) -0.007(3) 0.003(3)
C89 0.028(3) 0.047(3) 0.053(4) -0.024(3) -0.014(3) 0.011(2)
C66 0.031(3) 0.036(3) 0.035(3) -0.010(2) -0.009(2) 0.004(2)
C79 0.037(3) 0.043(3) 0.037(3) -0.015(3) -0.006(3) 0.013(3)
C16 0.025(3) 0.045(3) 0.035(3) -0.008(2) -0.006(2) 0.011(2)
C3 0.043(3) 0.034(3) 0.038(3) -0.006(2) -0.004(3) 0.005(2)
C28 0.039(3) 0.051(3) 0.022(3) 0.001(2) -0.003(2) 0.004(3)
C38 0.039(3) 0.039(3) 0.045(4) -0.006(3) 0.000(3) 0.014(3)
C24 0.029(3) 0.044(3) 0.047(3) -0.008(3) -0.010(3) 0.006(2)
C100 0.044(3) 0.035(3) 0.045(3) -0.008(3) -0.021(3) 0.003(3)
C94 0.034(3) 0.039(3) 0.065(4) -0.001(3) -0.021(3) 0.003(3)
C14 0.041(3) 0.050(4) 0.034(3) -0.015(3) -0.008(3) 0.017(3)
C67 0.026(3) 0.041(3) 0.032(3) -0.015(2) -0.007(2) 0.008(2)
C15 0.034(3) 0.038(3) 0.028(3) -0.007(2) -0.003(2) 0.012(2)
C37 0.044(3) 0.054(4) 0.037(3) -0.014(3) 0.008(3) 0.011(3)
C118 0.035(3) 0.036(3) 0.036(3) -0.005(2) -0.002(2) 0.003(2)
C2 0.034(3) 0.035(3) 0.029(3) -0.004(2) -0.007(2) 0.005(2)
C85 0.034(3) 0.041(3) 0.035(3) -0.016(2) -0.009(2) 0.002(2)
C107 0.033(3) 0.044(3) 0.038(3) -0.009(3) -0.011(2) 0.014(2)
C4 0.042(3) 0.041(3) 0.050(4) -0.009(3) -0.009(3) -0.007(3)
C113 0.034(3) 0.042(3) 0.026(3) -0.006(2) -0.006(2) 0.012(2)
C84 0.048(4) 0.047(3) 0.036(3) -0.013(3) -0.008(3) 0.008(3)
C26 0.026(3) 0.043(3) 0.029(3) -0.006(2) -0.008(2) 0.011(2)
C50 0.032(3) 0.040(3) 0.033(3) -0.012(2) -0.016(2) 0.009(2)
C35 0.041(3) 0.043(3) 0.028(3) -0.010(2) -0.005(2) 0.007(3)
F3 0.214(7) 0.118(4) 0.045(3) 0.028(3) -0.059(4) -0.090(5)
C44 0.040(3) 0.057(4) 0.035(3) 0.005(3) -0.015(3) 0.003(3)
C62 0.038(3) 0.039(3) 0.035(3) -0.009(2) -0.014(2) 0.007(2)
C51 0.027(3) 0.036(3) 0.040(3) -0.014(2) -0.010(2) 0.009(2)
C115 0.044(3) 0.067(4) 0.027(3) 0.008(3) -0.009(3) 0.011(3)
C72 0.037(3) 0.053(4) 0.043(3) -0.004(3) -0.012(3) -0.005(3)
C11 0.041(3) 0.050(4) 0.038(3) -0.022(3) -0.011(3) 0.007(3)
C29 0.032(3) 0.044(3) 0.025(3) -0.001(2) -0.006(2) 0.009(2)
C76 0.050(4) 0.036(3) 0.047(4) -0.014(3) -0.006(3) 0.007(3)
C103 0.036(3) 0.037(3) 0.043(3) -0.012(3) -0.013(3) 0.012(2)
C109 0.024(3) 0.048(3) 0.028(3) -0.003(2) 0.000(2) 0.010(2)
C78 0.032(3) 0.035(3) 0.035(3) -0.013(2) -0.011(2) 0.009(2)
C99 0.041(3) 0.042(3) 0.058(4) -0.002(3) -0.027(3) -0.002(3)
C59 0.033(3) 0.044(3) 0.052(4) -0.012(3) -0.016(3) 0.003(3)
C36 0.051(4) 0.051(4) 0.028(3) -0.012(3) 0.001(3) 0.007(3)
C116 0.048(4) 0.060(4) 0.028(3) 0.001(3) -0.001(3) 0.009(3)
C48 0.042(3) 0.064(4) 0.036(3) -0.011(3) -0.013(3) 0.009(3)
C104 0.036(3) 0.044(3) 0.054(4) -0.021(3) -0.012(3) 0.015(3)
C60 0.046(3) 0.051(4) 0.028(3) 0.007(3) -0.017(3) 0.002(3)
C112 0.044(4) 0.090(6) 0.037(4) -0.003(3) -0.011(3) 0.027(4)
C65 0.059(4) 0.042(3) 0.035(3) -0.016(3) -0.008(3) 0.008(3)
C88 0.030(3) 0.061(4) 0.086(5) -0.041(4) -0.022(3) 0.015(3)
C20 0.043(3) 0.069(4) 0.034(3) -0.005(3) -0.008(3) -0.017(3)
C105 0.038(3) 0.064(4) 0.050(4) -0.025(3) -0.003(3) 0.016(3)
C23 0.027(3) 0.046(3) 0.061(4) -0.008(3) -0.017(3) 0.001(2)
C87 0.035(3) 0.063(4) 0.088(5) -0.048(4) -0.024(3) 0.011(3)
C106 0.040(3) 0.059(4) 0.034(3) -0.009(3) 0.001(3) 0.007(3)
C110 0.032(3) 0.086(5) 0.037(3) -0.001(3) -0.007(3) 0.027(3)
C13 0.053(4) 0.048(4) 0.041(3) -0.023(3) -0.009(3) 0.015(3)
C86 0.034(3) 0.045(3) 0.066(4) -0.030(3) -0.016(3) 0.005(3)
C74 0.049(4) 0.036(3) 0.044(4) -0.005(3) -0.014(3) 0.003(3)
C83 0.069(5) 0.063(4) 0.035(3) -0.024(3) -0.003(3) 0.006(4)
C117 0.043(3) 0.051(4) 0.036(3) -0.005(3) 0.006(3) 0.002(3)
C12 0.048(4) 0.055(4) 0.041(4) -0.022(3) -0.013(3) 0.010(3)
C73 0.041(3) 0.040(3) 0.050(4) -0.004(3) -0.014(3) 0.000(3)
C63 0.079(5) 0.035(3) 0.035(3) -0.008(3) -0.010(3) 0.004(3)
C80 0.048(4) 0.058(4) 0.049(4) -0.022(3) -0.002(3) 0.001(3)
C64 0.096(6) 0.047(4) 0.026(3) -0.007(3) -0.003(3) 0.004(4)
C111 0.036(4) 0.132(8) 0.043(4) -0.006(4) -0.010(3) 0.038(4)
C46 0.046(4) 0.102(6) 0.034(4) -0.002(4) -0.015(3) -0.005(4)
C45 0.047(4) 0.079(5) 0.040(4) 0.010(4) -0.022(3) 0.005(3)
C82 0.055(4) 0.077(5) 0.043(4) -0.017(4) 0.005(3) 0.003(4)
F6 0.132(6) 0.052(3) 0.284(10) -0.031(5) -0.053(6) 0.012(3)
C98 0.056(4) 0.044(4) 0.105(6) -0.011(4) -0.047(4) 0.000(3)
C120 0.070(5) 0.109(7) 0.024(3) 0.003(4) -0.006(3) 0.011(5)
C81 0.050(4) 0.067(5) 0.056(4) -0.018(4) 0.007(3) -0.001(3)
C47 0.052(4) 0.083(5) 0.042(4) -0.018(4) -0.013(3) -0.001(4)
C21 0.060(4) 0.088(5) 0.030(3) -0.001(3) -0.011(3) -0.030(4)
C22 0.044(4) 0.058(4) 0.054(4) 0.002(3) -0.025(3) -0.009(3)
C95 0.035(4) 0.055(4) 0.127(8) -0.010(5) -0.030(4) 0.005(3)
C97 0.048(4) 0.058(5) 0.168(10) -0.006(5) -0.059(6) -0.003(4)
C125 0.107(7) 0.104(7) 0.056(5) -0.026(5) -0.032(5) -0.025(6)
C96 0.036(4) 0.065(5) 0.184(11) -0.012(6) -0.046(5) -0.003(4)
C124 0.082(6) 0.150(9) 0.045(4) 0.019(5) -0.011(4) -0.044(6)
C119 0.053(5) 0.205(12) 0.074(6) 0.001(7) -0.015(5) 0.052(6)
C126 0.123(9) 0.130(9) 0.072(6) 0.033(6) -0.031(6) -0.064(8)
C127 0.143(10) 0.184(11) 0.036(5) 0.036(6) -0.003(5) -0.049(9)
C121 0.145(8) 0.143(8) 0.096(7) -0.028(6) 0.004(6) -0.010(7)
Cl3 0.098(2) 0.217(5) 0.309(7) -0.182(5) 0.055(3) -0.050(3)
Cl4 0.184(5) 0.452(11) 0.184(5) -0.135(6) 0.033(4) -0.198(7)
C122 0.089(9) 0.093(9) 0.069(8) -0.021(7) 0.009(7) -0.045(7)
C1A 0.083(11) 0.043(8) 0.051(9) -0.011(6) 0.022(8) -0.006(7)
Cl5 0.095(5) 0.088(5) 0.095(5) -0.019(4) -0.003(4) -0.020(4)
Cl6 0.071(5) 0.093(6) 0.084(6) 0.002(5) -0.016(4) -0.020(5)
C123 0.066(10) 0.066(10) 0.065(10) -0.014(5) -0.007(5) -0.008(5)

loop_
_atom_type_symbol
_atom_type_description
_atom_type_scat_dispersion_real
_atom_type_scat_dispersion_imag
_atom_type_scat_source
C C 0.0181 0.0091 'International Tables Vol C Tables 4.2.6.8 and 6.1.1.4'
H H 0.0000 0.0000 'International Tables Vol C Tables 4.2.6.8 and 6.1.1.4'
Cl Cl 0.3639 0.7018 'International Tables Vol C Tables 4.2.6.8 and 6.1.1.4'
F F 0.0727 0.0534 'International Tables Vol C Tables 4.2.6.8 and 6.1.1.4'
N N 0.0311 0.0180 'International Tables Vol C Tables 4.2.6.8 and 6.1.1.4'
O O 0.0492 0.0322 'International Tables Vol C Tables 4.2.6.8 and 6.1.1.4'
P P 0.2955 0.4335 'International Tables Vol C Tables 4.2.6.8 and 6.1.1.4'
Rh Rh 0.0927 3.6045 'International Tables Vol C Tables 4.2.6.8 and 6.1.1.4'

loop_
_geom_angle_atom_site_label_1
_geom_angle_atom_site_label_2
_geom_angle_atom_site_label_3
_geom_angle
_geom_angle_site_symmetry_1
_geom_angle_site_symmetry_3
_geom_angle_publ_flag
N3 Rh1 N6 105.13(15) . . ?
N3 Rh1 N5 81.53(16) . . ?
N1 Rh1 N3 169.92(17) . . ?
N1 Rh1 N6 84.23(15) . . ?
N1 Rh1 N5 104.96(16) . . ?
N6 Rh1 N5 74.52(15) . . ?
C25 Rh1 N3 79.50(18) . . ?
C25 Rh1 N1 91.50(18) . . ?
C25 Rh1 N6 173.30(18) . . ?
C25 Rh1 N5 101.73(19) . . ?
C1 Rh1 N3 95.10(19) . . ?
C1 Rh1 N1 79.93(19) . . ?
C1 Rh1 N6 96.27(18) . . ?
C1 Rh1 N5 168.82(18) . . ?
C1 Rh1 C25 88.0(2) . . ?
N9 Rh2 N12 83.36(16) . . ?
N9 Rh2 N11 104.47(16) . . ?
N7 Rh2 N9 171.65(16) . . ?
N7 Rh2 N12 104.00(17) . . ?
N7 Rh2 N11 81.53(16) . . ?
N12 Rh2 N11 74.90(16) . . ?
C61 Rh2 N9 93.24(19) . . ?
C61 Rh2 N7 79.8(2) . . ?
C61 Rh2 N12 173.6(2) . . ?
C61 Rh2 N11 100.83(19) . . ?
C85 Rh2 N9 80.4(2) . . ?
C85 Rh2 N7 94.4(2) . . ?
C85 Rh2 N12 98.7(2) . . ?
C85 Rh2 N11 171.2(2) . . ?
C85 Rh2 C61 86.1(2) . . ?
F11 P2 F9 90.1(3) . . ?
F11 P2 F10 90.1(2) . . ?
F11 P2 F7 89.1(3) . . ?
F11 P2 F8 88.7(3) . . ?
F9 P2 F10 88.3(2) . . ?
F9 P2 F8 89.6(3) . . ?
F10 P2 F8 177.6(3) . . ?
F7 P2 F9 179.0(3) . . ?
F7 P2 F10 91.0(3) . . ?
F7 P2 F8 91.1(3) . . ?
F12 P2 F11 178.8(3) . . ?
F12 P2 F9 90.0(3) . . ?
F12 P2 F10 91.2(3) . . ?
F12 P2 F7 90.8(3) . . ?
F12 P2 F8 90.1(3) . . ?
F5 P1 F1 87.7(3) . . ?
F5 P1 F4 90.6(4) . . ?
F4 P1 F1 90.8(3) . . ?
F2 P1 F1 88.8(3) . . ?
F2 P1 F5 89.4(3) . . ?
F2 P1 F4 179.6(3) . . ?
F2 P1 F3 91.1(3) . . ?
F3 P1 F1 177.5(4) . . ?
F3 P1 F5 89.8(4) . . ?
F3 P1 F4 89.3(3) . . ?
F6 P1 F1 92.5(5) . . ?
F6 P1 F5 179.7(5) . . ?
F6 P1 F4 89.1(4) . . ?
F6 P1 F2 90.9(4) . . ?
F6 P1 F3 90.0(5) . . ?
C32 N3 Rh1 128.0(3) . . ?
C31 N3 Rh1 113.6(3) . . ?
C31 N3 C32 118.3(4) . . ?
C91 N9 Rh2 113.5(3) . . ?
C91 N9 C92 118.3(4) . . ?
C92 N9 Rh2 128.2(3) . . ?
C68 N7 Rh2 128.2(4) . . ?
C67 N7 Rh2 113.7(4) . . ?
C67 N7 C68 117.9(4) . . ?
C8 N1 Rh1 127.1(3) . . ?
C7 N1 Rh1 113.9(3) . . ?
C7 N1 C8 118.7(4) . . ?
C114 N12 Rh2 117.0(3) . . ?
C118 N12 Rh2 124.7(4) . . ?
C118 N12 C114 117.5(5) . . ?
C54 N6 Rh1 116.8(3) . . ?
C58 N6 Rh1 125.2(4) . . ?
C58 N6 C54 117.3(4) . . ?
C53 N5 Rh1 116.0(3) . . ?
C53 N5 C49 116.8(5) . . ?
C49 N5 Rh1 125.9(4) . . ?
C113 N11 Rh2 115.6(4) . . ?
C109 N11 Rh2 125.4(3) . . ?
C109 N11 C113 118.6(4) . . ?
C18 N2 C17 117.2(4) . . ?
C102 N10 C101 118.2(5) . . ?
C42 N4 C41 118.1(4) . . ?
C78 N8 C77 118.3(5) . . ?
C33 C34 C39 119.5(5) . . ?
C33 C34 C35 121.6(5) . . ?
C35 C34 C39 118.9(5) . . ?
N1 C8 C17 119.2(5) . . ?
N1 C8 C9 121.8(4) . . ?
C9 C8 C17 118.7(5) . . ?
C30 C25 Rh1 115.4(4) . . ?
C26 C25 Rh1 127.0(4) . . ?
C26 C25 C30 117.6(5) . . ?
C53 C52 H52 119.9 . . ?
C53 C52 C51 120.2(5) . . ?
C51 C52 H52 119.9 . . ?
C66 C61 Rh2 115.3(4) . . ?
C62 C61 Rh2 125.8(4) . . ?
C62 C61 C66 118.9(5) . . ?
C58 C57 H57 120.1 . . ?
C56 C57 H57 120.1 . . ?
C56 C57 C58 119.9(5) . . ?
N6 C54 C53 115.4(4) . . ?
N6 C54 C55 122.6(5) . . ?
C55 C54 C53 122.0(5) . . ?
C69 C70 C75 119.2(5) . . ?
C69 C70 C71 121.4(5) . . ?
C75 C70 C71 119.4(5) . . ?
N9 C91 C102 119.1(5) . . ?
N9 C91 C90 115.4(4) . . ?
C90 C91 C102 125.5(4) . . ?
C6 C1 Rh1 115.1(4) . . ?
C2 C1 Rh1 126.6(4) . . ?
C2 C1 C6 118.2(5) . . ?
N9 C92 C101 119.3(4) . . ?
N9 C92 C93 122.5(5) . . ?
C93 C92 C101 118.2(5) . . ?
C34 C33 H33 119.4 . . ?
C32 C33 C34 121.3(5) . . ?
C32 C33 H33 119.4 . . ?
N7 C68 C69 121.1(5) . . ?
N7 C68 C77 119.4(5) . . ?
C69 C68 C77 119.5(5) . . ?
N5 C53 C52 122.2(4) . . ?
N5 C53 C54 115.7(4) . . ?
C52 C53 C54 122.0(5) . . ?
N3 C32 C41 119.3(5) . . ?
C33 C32 N3 121.6(4) . . ?
C33 C32 C41 119.1(5) . . ?
C1 C6 C7 114.4(5) . . ?
C5 C6 C1 120.3(5) . . ?
C5 C6 C7 124.9(5) . . ?
C25 C30 C31 114.2(4) . . ?
C29 C30 C25 120.6(5) . . ?
C29 C30 C31 124.9(5) . . ?
C34 C39 C38 119.0(5) . . ?
C40 C39 C34 119.0(5) . . ?
C40 C39 C38 122.0(5) . . ?
N3 C31 C30 114.7(4) . . ?
N3 C31 C42 119.7(5) . . ?
C42 C31 C30 125.5(4) . . ?
N6 C58 C57 123.5(5) . . ?
N6 C58 H58 118.3 . . ?
C57 C58 H58 118.3 . . ?
C54 C55 H55 120.4 . . ?
C54 C55 C56 119.2(5) . . ?
C56 C55 H55 120.4 . . ?
N12 C114 C113 115.2(5) . . ?
N12 C114 C115 121.6(5) . . ?
C115 C114 C113 123.1(5) . . ?
N2 C17 C8 120.9(5) . . ?
N2 C17 C16 118.8(5) . . ?
C16 C17 C8 120.1(5) . . ?
N4 C42 C31 122.0(5) . . ?
N4 C42 C43 115.7(5) . . ?
C31 C42 C43 122.2(5) . . ?
C70 C69 H69 119.6 . . ?
C68 C69 C70 120.8(5) . . ?
C68 C69 H69 119.6 . . ?
C57 C56 C55 117.6(5) . . ?
C57 C56 C60 122.1(5) . . ?
C55 C56 C60 120.3(5) . . ?
C8 C9 H9 119.3 . . ?
C8 C9 C10 121.4(5) . . ?
C10 C9 H9 119.3 . . ?
C44 C43 C42 119.6(6) . . ?
C48 C43 C42 120.8(5) . . ?
C48 C43 C44 119.5(6) . . ?
C9 C10 C15 119.4(5) . . ?
C9 C10 C11 121.9(5) . . ?
C11 C10 C15 118.7(5) . . ?
N10 C102 C91 122.1(5) . . ?
N10 C102 C108 114.7(5) . . ?
C91 C102 C108 123.0(5) . . ?
C6 C5 H5 120.1 . . ?
C4 C5 C6 119.8(5) . . ?
C4 C5 H5 120.1 . . ?
N10 C101 C92 121.3(5) . . ?
N10 C101 C100 117.9(5) . . ?
C100 C101 C92 120.4(5) . . ?
C89 C90 C91 125.8(5) . . ?
C89 C90 C85 119.6(5) . . ?
C85 C90 C91 114.4(4) . . ?
C92 C93 H93 119.2 . . ?
C94 C93 C92 121.7(5) . . ?
C94 C93 H93 119.2 . . ?
N2 C18 C19 114.9(4) . . ?
N2 C18 C7 122.8(5) . . ?
C7 C18 C19 122.3(5) . . ?
C24 C19 C18 121.5(5) . . ?
C24 C19 C20 118.3(5) . . ?
C20 C19 C18 120.0(5) . . ?
C107 C108 C102 121.4(5) . . ?
C107 C108 C103 119.4(5) . . ?
C103 C108 C102 119.0(5) . . ?
C28 C27 H27 120.1 . . ?
C26 C27 H27 120.1 . . ?
C26 C27 C28 119.7(5) . . ?
N1 C7 C6 114.5(4) . . ?
N1 C7 C18 118.6(5) . . ?
C18 C7 C6 126.6(5) . . ?
N5 C49 H49 118.1 . . ?
N5 C49 C50 123.7(5) . . ?
C50 C49 H49 118.1 . . ?
C126 O1 C125 111.4(8) . . ?
N4 C41 C32 121.0(5) . . ?
N4 C41 C40 119.0(5) . . ?
C40 C41 C32 119.8(5) . . ?
C39 C40 H40 119.4 . . ?
C41 C40 C39 121.3(5) . . ?
C41 C40 H40 119.4 . . ?
C70 C75 C74 119.2(6) . . ?
C76 C75 C70 119.3(5) . . ?
C76 C75 C74 121.5(5) . . ?
N8 C77 C68 121.3(5) . . ?
N8 C77 C76 118.5(5) . . ?
C76 C77 C68 120.1(5) . . ?
C70 C71 H71 120.1 . . ?
C72 C71 C70 119.7(6) . . ?
C72 C71 H71 120.1 . . ?
C90 C89 H89 119.3 . . ?
C88 C89 C90 121.3(5) . . ?
C88 C89 H89 119.3 . . ?
C61 C66 C67 114.2(5) . . ?
C65 C66 C61 120.1(5) . . ?
C65 C66 C67 125.5(5) . . ?
C84 C79 C78 119.2(6) . . ?
C80 C79 C84 119.0(6) . . ?
C80 C79 C78 121.8(6) . . ?
C17 C16 H16 119.2 . . ?
C17 C16 C15 121.5(5) . . ?
C15 C16 H16 119.2 . . ?
C2 C3 H3 120.0 . . ?
C2 C3 C4 120.1(5) . . ?
C4 C3 H3 120.0 . . ?
C27 C28 H28 120.0 . . ?
C29 C28 C27 119.9(5) . . ?
C29 C28 H28 120.0 . . ?
C39 C38 H38 119.8 . . ?
C37 C38 C39 120.4(5) . . ?
C37 C38 H38 119.8 . . ?
C19 C24 H24 119.5 . . ?
C23 C24 C19 121.0(6) . . ?
C23 C24 H24 119.5 . . ?
C101 C100 H100 119.2 . . ?
C101 C100 C99 121.6(5) . . ?
C99 C100 H100 119.2 . . ?
C93 C94 C99 119.7(5) . . ?
C93 C94 C95 122.0(6) . . ?
C95 C94 C99 118.3(6) . . ?
C15 C14 H14 119.1 . . ?
C13 C14 H14 119.1 . . ?
C13 C14 C15 121.8(6) . . ?
N7 C67 C66 114.4(5) . . ?
N7 C67 C78 120.2(5) . . ?
C78 C67 C66 125.4(5) . . ?
C16 C15 C10 118.8(5) . . ?
C16 C15 C14 123.2(5) . . ?
C14 C15 C10 118.0(5) . . ?
C38 C37 H37 119.6 . . ?
C38 C37 C36 120.8(5) . . ?
C36 C37 H37 119.6 . . ?
N12 C118 H118 118.5 . . ?
N12 C118 C117 123.0(5) . . ?
C117 C118 H118 118.5 . . ?
C1 C2 H2 119.3 . . ?
C3 C2 C1 121.5(5) . . ?
C3 C2 H2 119.3 . . ?
C90 C85 Rh2 115.0(4) . . ?
C86 C85 Rh2 127.1(4) . . ?
C86 C85 C90 117.8(5) . . ?
C108 C107 H107 120.0 . . ?
C108 C107 C106 120.0(5) . . ?
C106 C107 H107 120.0 . . ?
C5 C4 C3 120.1(6) . . ?
C5 C4 H4 119.9 . . ?
C3 C4 H4 119.9 . . ?
N11 C113 C114 116.3(5) . . ?
N11 C113 C112 121.2(5) . . ?
C112 C113 C114 122.5(5) . . ?
C79 C84 H84 120.2 . . ?
C83 C84 C79 119.6(7) . . ?
C83 C84 H84 120.2 . . ?
C25 C26 H26 119.0 . . ?
C27 C26 C25 121.9(5) . . ?
C27 C26 H26 119.0 . . ?
C49 C50 H50 120.2 . . ?
C49 C50 C51 119.7(5) . . ?
C51 C50 H50 120.2 . . ?
C34 C35 H35 119.9 . . ?
C36 C35 C34 120.2(5) . . ?
C36 C35 H35 119.9 . . ?
C43 C44 H44 120.4 . . ?
C45 C44 C43 119.3(7) . . ?
C45 C44 H44 120.4 . . ?
C61 C62 H62 119.7 . . ?
C63 C62 C61 120.6(5) . . ?
C63 C62 H62 119.7 . . ?
C52 C51 C59 120.8(5) . . ?
C50 C51 C52 117.3(5) . . ?
C50 C51 C59 121.9(5) . . ?
C114 C115 H115 120.0 . . ?
C114 C115 C116 120.0(6) . . ?
C116 C115 H115 120.0 . . ?
C71 C72 H72 119.5 . . ?
C71 C72 C73 121.0(6) . . ?
C73 C72 H72 119.5 . . ?
C10 C11 H11 119.4 . . ?
C12 C11 C10 121.3(6) . . ?
C12 C11 H11 119.4 . . ?
C30 C29 H29 119.9 . . ?
C28 C29 C30 120.3(5) . . ?
C28 C29 H29 119.9 . . ?
C75 C76 H76 119.4 . . ?
C77 C76 C75 121.1(5) . . ?
C77 C76 H76 119.4 . . ?
C108 C103 H103 119.9 . . ?
C104 C103 C108 120.3(6) . . ?
C104 C103 H103 119.9 . . ?
N11 C109 H109 118.6 . . ?
N11 C109 C110 122.7(5) . . ?
C110 C109 H109 118.6 . . ?
N8 C78 C79 116.1(5) . . ?
N8 C78 C67 121.5(5) . . ?
C67 C78 C79 122.3(5) . . ?
C100 C99 C94 118.4(6) . . ?
C100 C99 C98 122.4(6) . . ?
C98 C99 C94 119.2(6) . . ?
C51 C59 H59A 109.5 . . ?
C51 C59 H59B 109.5 . . ?
C51 C59 H59C 109.5 . . ?
H59A C59 H59B 109.5 . . ?
H59A C59 H59C 109.5 . . ?
H59B C59 H59C 109.5 . . ?
C37 C36 H36 119.7 . . ?
C35 C36 C37 120.7(6) . . ?
C35 C36 H36 119.7 . . ?
C115 C116 C120 120.0(6) . . ?
C117 C116 C115 117.4(6) . . ?
C117 C116 C120 122.5(6) . . ?
C43 C48 H48 119.7 . . ?
C43 C48 C47 120.7(6) . . ?
C47 C48 H48 119.7 . . ?
C103 C104 H104 119.9 . . ?
C105 C104 C103 120.1(6) . . ?
C105 C104 H104 119.9 . . ?
C56 C60 H60A 109.5 . . ?
C56 C60 H60B 109.5 . . ?
C56 C60 H60C 109.5 . . ?
H60A C60 H60B 109.5 . . ?
H60A C60 H60C 109.5 . . ?
H60B C60 H60C 109.5 . . ?
C111 C112 C113 119.4(6) . . ?
C66 C65 H65 120.0 . . ?
C64 C65 C66 119.9(6) . . ?
C64 C65 H65 120.0 . . ?
C89 C88 H88 120.3 . . ?
C89 C88 C87 119.3(6) . . ?
C87 C88 H88 120.3 . . ?
C19 C20 H20 120.0 . . ?
C21 C20 C19 120.1(6) . . ?
C21 C20 H20 120.0 . . ?
C104 C105 H105 119.8 . . ?
C104 C105 C106 120.5(6) . . ?
C106 C105 H105 119.8 . . ?
C24 C23 H23 119.6 . . ?
C22 C23 C24 120.7(6) . . ?
C22 C23 H23 119.6 . . ?
C88 C87 H87 119.6 . . ?
C88 C87 C86 120.7(6) . . ?
C86 C87 H87 119.6 . . ?
C107 C106 C105 119.7(6) . . ?
C107 C106 H106 120.2 . . ?
C105 C106 H106 120.2 . . ?
C109 C110 H110 120.2 . . ?
C109 C110 C111 119.7(6) . . ?
C111 C110 H110 120.2 . . ?
C14 C13 H13 119.9 . . ?
C14 C13 C12 120.2(6) . . ?
C12 C13 H13 119.9 . . ?
C85 C86 H86 119.4 . . ?
C87 C86 C85 121.1(6) . . ?
C87 C86 H86 119.4 . . ?
C75 C74 H74 119.9 . . ?
C73 C74 C75 120.2(6) . . ?
C73 C74 H74 119.9 . . ?
C84 C83 H83 119.9 . . ?
C84 C83 C82 120.2(7) . . ?
C82 C83 H83 119.9 . . ?
C118 C117 H117 119.8 . . ?
C116 C117 C118 120.5(6) . . ?
C116 C117 H117 119.8 . . ?
C11 C12 C13 120.0(6) . . ?
C11 C12 H12 120.0 . . ?
C13 C12 H12 120.0 . . ?
C72 C73 H73 119.7 . . ?
C74 C73 C72 120.6(6) . . ?
C74 C73 H73 119.7 . . ?
C62 C63 H63 119.9 . . ?
C62 C63 C64 120.2(6) . . ?
C64 C63 H63 119.9 . . ?
C79 C80 H80 119.4 . . ?
C81 C80 C79 121.3(7) . . ?
C81 C80 H80 119.4 . . ?
C65 C64 C63 120.3(6) . . ?
C65 C64 H64 119.9 . . ?
C63 C64 H64 119.9 . . ?
C112 C111 C119 120.8(7) . . ?
C110 C111 C112 118.3(6) . . ?
C110 C111 C119 120.9(7) . . ?
C45 C46 H46 119.5 . . ?
C47 C46 H46 119.5 . . ?
C47 C46 C45 121.0(7) . . ?
C44 C45 H45 120.1 . . ?
C46 C45 C44 119.7(7) . . ?
C46 C45 H45 120.1 . . ?
C83 C82 H82 119.7 . . ?
C81 C82 C83 120.5(7) . . ?
C81 C82 H82 119.7 . . ?
C99 C98 H98 120.1 . . ?
C97 C98 C99 119.9(7) . . ?
C97 C98 H98 120.1 . . ?
C116 C120 H12A 109.5 . . ?
C116 C120 H12B 109.5 . . ?
C116 C120 H12C 109.5 . . ?
H12A C120 H12B 109.5 . . ?
H12A C120 H12C 109.5 . . ?
H12B C120 H12C 109.5 . . ?
C80 C81 H81 120.3 . . ?
C82 C81 C80 119.4(7) . . ?
C82 C81 H81 120.3 . . ?
C48 C47 H47 120.1 . . ?
C46 C47 C48 119.8(7) . . ?
C46 C47 H47 120.1 . . ?
C20 C21 H21 119.7 . . ?
C20 C21 C22 120.5(7) . . ?
C22 C21 H21 119.7 . . ?
C23 C22 C21 119.4(6) . . ?
C23 C22 H22 120.3 . . ?
C21 C22 H22 120.3 . . ?
C94 C95 H95 119.8 . . ?
C96 C95 C94 120.5(7) . . ?
C96 C95 H95 119.8 . . ?
C98 C97 H97 119.8 . . ?
C98 C97 C96 120.4(7) . . ?
C96 C97 H97 119.8 . . ?
O1 C125 H12D 110.2 . . ?
O1 C125 H12E 110.2 . . ?
O1 C125 C124 107.5(8) . . ?
H12D C125 H12E 108.5 . . ?
C124 C125 H12D 110.2 . . ?
C124 C125 H12E 110.2 . . ?
C95 C96 C97 121.7(7) . . ?
C95 C96 H96 119.1 . . ?
C97 C96 H96 119.1 . . ?
C125 C124 H12F 109.5 . . ?
C125 C124 H12G 109.5 . . ?
C125 C124 H12H 109.5 . . ?
H12F C124 H12G 109.5 . . ?
H12F C124 H12H 109.5 . . ?
H12G C124 H12H 109.5 . . ?
C111 C119 H11A 109.5 . . ?
C111 C119 H11B 109.5 . . ?
C111 C119 H11C 109.5 . . ?
H11A C119 H11B 109.5 . . ?
H11A C119 H11C 109.5 . . ?
H11B C119 H11C 109.5 . . ?
O1 C126 H12I 111.5 . . ?
O1 C126 H12J 111.5 . . ?
O1 C126 C127 101.6(10) . . ?
H12I C126 H12J 109.3 . . ?
C127 C126 H12I 111.5 . . ?
C127 C126 H12J 111.5 . . ?
C126 C127 H12K 109.5 . . ?
C126 C127 H12L 109.5 . . ?
C126 C127 H12M 109.5 . . ?
H12K C127 H12L 109.5 . . ?
H12K C127 H12M 109.5 . . ?
H12L C127 H12M 109.5 . . ?
Cl1A C121 H12P 108.0 . . ?
Cl1A C121 H12Q 108.0 . . ?
Cl1 C121 H12N 107.0 . . ?
Cl1 C121 H12O 107.0 . . ?
Cl2A C121 Cl1A 117.0(9) . . ?
Cl2A C121 H12P 108.0 . . ?
Cl2A C121 H12Q 108.0 . . ?
Cl2 C121 Cl1 121.2(10) . . ?
Cl2 C121 H12N 107.0 . . ?
Cl2 C121 H12O 107.0 . . ?
H12P C121 H12Q 107.3 . . ?
H12N C121 H12O 106.8 . . ?
Cl3 C122 Cl4 118.1(11) . . ?
Cl3 C122 H12R 107.8 . . ?
Cl3 C122 H12S 107.8 . . ?
Cl4 C122 H12R 107.8 . . ?
Cl4 C122 H12S 107.8 . . ?
H12R C122 H12S 107.1 . . ?
Cl3 C1A H1AA 107.3 . . ?
Cl3 C1A H1AB 107.3 . . ?
Cl4 C1A Cl3 120.2(10) . . ?
Cl4 C1A H1AA 107.3 . . ?
Cl4 C1A H1AB 107.3 . . ?
H1AA C1A H1AB 106.9 . . ?
Cl5 Cl5 Cl6 136.3(19) 2_766 2_766 ?
Cl5 Cl5 C123 2(2) 2_766 . ?
C123 Cl5 Cl5 176(5) 2_766 2_766 ?
C123 Cl5 Cl6 137.9(14) . 2_766 ?
C123 Cl5 Cl6 40(4) 2_766 2_766 ?
C123 Cl5 C123 178(3) 2_766 . ?
C123 Cl6 Cl5 15.1(10) . 2_766 ?
Cl5 C123 Cl5 2(3) 2_766 . ?
Cl5 C123 Cl6 125(5) 2_766 . ?
Cl5 C123 Cl6 123(2) . . ?

loop_
_geom_bond_atom_site_label_1
_geom_bond_atom_site_label_2
_geom_bond_distance
_geom_bond_site_symmetry_2
_geom_bond_publ_flag
Rh1 N3 2.094(4) . ?
Rh1 N1 2.078(4) . ?
Rh1 N6 2.195(4) . ?
Rh1 N5 2.210(4) . ?
Rh1 C25 1.984(5) . ?
Rh1 C1 1.973(5) . ?
Rh2 N9 2.080(4) . ?
Rh2 N7 2.079(4) . ?
Rh2 N12 2.174(4) . ?
Rh2 N11 2.199(4) . ?
Rh2 C61 1.988(5) . ?
Rh2 C85 1.981(6) . ?
P2 F11 1.588(5) . ?
P2 F9 1.592(4) . ?
P2 F10 1.605(5) . ?
P2 F7 1.590(5) . ?
P2 F8 1.612(6) . ?
P2 F12 1.576(5) . ?
P1 F1 1.586(5) . ?
P1 F5 1.581(5) . ?
P1 F4 1.582(5) . ?
P1 F2 1.580(5) . ?
P1 F3 1.580(6) . ?
P1 F6 1.549(6) . ?
N3 C32 1.394(6) . ?
N3 C31 1.336(7) . ?
Cl1A C121 1.702(14) . ?
N9 C91 1.347(6) . ?
N9 C92 1.387(7) . ?
N7 C68 1.381(7) . ?
N7 C67 1.345(7) . ?
N1 C8 1.386(7) . ?
N1 C7 1.339(7) . ?
N12 C114 1.355(7) . ?
N12 C118 1.348(7) . ?
N6 C54 1.348(7) . ?
N6 C58 1.348(6) . ?
N5 C53 1.355(7) . ?
N5 C49 1.361(7) . ?
N11 C113 1.351(7) . ?
N11 C109 1.351(7) . ?
N2 C17 1.382(7) . ?
N2 C18 1.305(7) . ?
N10 C102 1.294(7) . ?
N10 C101 1.372(7) . ?
N4 C42 1.301(7) . ?
N4 C41 1.378(7) . ?
Cl1 C121 1.851(14) . ?
N8 C77 1.378(8) . ?
N8 C78 1.299(8) . ?
Cl2A C121 1.672(15) . ?
C34 C33 1.404(7) . ?
C34 C39 1.424(7) . ?
C34 C35 1.422(8) . ?
C8 C17 1.429(7) . ?
C8 C9 1.393(8) . ?
C25 C30 1.411(7) . ?
C25 C26 1.394(7) . ?
C52 H52 0.9500 . ?
C52 C53 1.388(8) . ?
C52 C51 1.400(8) . ?
C61 C66 1.408(8) . ?
C61 C62 1.394(8) . ?
Cl2 C121 1.452(16) . ?
C57 H57 0.9500 . ?
C57 C58 1.379(7) . ?
C57 C56 1.376(8) . ?
C54 C53 1.484(7) . ?
C54 C55 1.392(7) . ?
C70 C69 1.416(8) . ?
C70 C75 1.422(8) . ?
C70 C71 1.423(8) . ?
C91 C102 1.456(7) . ?
C91 C90 1.453(8) . ?
C1 C6 1.408(7) . ?
C1 C2 1.399(7) . ?
C92 C101 1.417(7) . ?
C92 C93 1.393(8) . ?
C33 H33 0.9500 . ?
C33 C32 1.385(7) . ?
C68 C69 1.385(8) . ?
C68 C77 1.425(8) . ?
C32 C41 1.428(7) . ?
C6 C5 1.407(8) . ?
C6 C7 1.462(7) . ?
C30 C31 1.464(7) . ?
C30 C29 1.399(7) . ?
C39 C40 1.395(8) . ?
C39 C38 1.426(8) . ?
C31 C42 1.461(7) . ?
C58 H58 0.9500 . ?
C55 H55 0.9500 . ?
C55 C56 1.410(8) . ?
C114 C113 1.471(8) . ?
C114 C115 1.390(8) . ?
C17 C16 1.387(8) . ?
C42 C43 1.488(8) . ?
C69 H69 0.9500 . ?
C56 C60 1.511(7) . ?
C9 H9 0.9500 . ?
C9 C10 1.398(8) . ?
C43 C44 1.401(8) . ?
C43 C48 1.381(9) . ?
C10 C15 1.438(8) . ?
C10 C11 1.420(8) . ?
C102 C108 1.485(7) . ?
C5 H5 0.9500 . ?
C5 C4 1.385(8) . ?
C101 C100 1.381(8) . ?
C90 C89 1.396(7) . ?
C90 C85 1.418(7) . ?
C93 H93 0.9500 . ?
C93 C94 1.388(9) . ?
C18 C19 1.495(8) . ?
C18 C7 1.457(7) . ?
C19 C24 1.390(8) . ?
C19 C20 1.396(8) . ?
C108 C107 1.386(9) . ?
C108 C103 1.404(8) . ?
C27 H27 0.9500 . ?
C27 C28 1.390(8) . ?
C27 C26 1.387(8) . ?
C49 H49 0.9500 . ?
C49 C50 1.373(8) . ?
O1 C125 1.435(10) . ?
O1 C126 1.435(11) . ?
C41 C40 1.393(8) . ?
C40 H40 0.9500 . ?
C75 C76 1.401(9) . ?
C75 C74 1.425(8) . ?
C77 C76 1.381(9) . ?
C71 H71 0.9500 . ?
C71 C72 1.364(9) . ?
C89 H89 0.9500 . ?
C89 C88 1.363(9) . ?
C66 C67 1.466(8) . ?
C66 C65 1.401(8) . ?
C79 C84 1.399(9) . ?
C79 C78 1.491(8) . ?
C79 C80 1.388(10) . ?
C16 H16 0.9500 . ?
C16 C15 1.390(8) . ?
C3 H3 0.9500 . ?
C3 C2 1.377(8) . ?
C3 C4 1.394(9) . ?
C28 H28 0.9500 . ?
C28 C29 1.382(8) . ?
C38 H38 0.9500 . ?
C38 C37 1.353(9) . ?
C24 H24 0.9500 . ?
C24 C23 1.378(9) . ?
C100 H100 0.9500 . ?
C100 C99 1.388(9) . ?
C94 C99 1.427(9) . ?
C94 C95 1.420(9) . ?
C14 H14 0.9500 . ?
C14 C15 1.423(8) . ?
C14 C13 1.344(9) . ?
C67 C78 1.454(7) . ?
C37 H37 0.9500 . ?
C37 C36 1.412(9) . ?
C118 H118 0.9500 . ?
C118 C117 1.377(9) . ?
C2 H2 0.9500 . ?
C85 C86 1.385(8) . ?
C107 H107 0.9500 . ?
C107 C106 1.388(8) . ?
C4 H4 0.9500 . ?
C113 C112 1.398(8) . ?
C84 H84 0.9500 . ?
C84 C83 1.389(9) . ?
C26 H26 0.9500 . ?
C50 H50 0.9500 . ?
C50 C51 1.386(8) . ?
C35 H35 0.9500 . ?
C35 C36 1.366(8) . ?
C44 H44 0.9500 . ?
C44 C45 1.396(9) . ?
C62 H62 0.9500 . ?
C62 C63 1.389(9) . ?
C51 C59 1.510(8) . ?
C115 H115 0.9500 . ?
C115 C116 1.402(9) . ?
C72 H72 0.9500 . ?
C72 C73 1.423(9) . ?
C11 H11 0.9500 . ?
C11 C12 1.355(8) . ?
C29 H29 0.9500 . ?
C76 H76 0.9500 . ?
C103 H103 0.9500 . ?
C103 C104 1.382(8) . ?
C109 H109 0.9500 . ?
C109 C110 1.364(8) . ?
C99 C98 1.425(9) . ?
C59 H59A 0.9800 . ?
C59 H59B 0.9800 . ?
C59 H59C 0.9800 . ?
C36 H36 0.9500 . ?
C116 C117 1.363(9) . ?
C116 C120 1.517(9) . ?
C48 H48 0.9500 . ?
C48 C47 1.388(9) . ?
C104 H104 0.9500 . ?
C104 C105 1.364(10) . ?
C60 H60A 0.9800 . ?
C60 H60B 0.9800 . ?
C60 H60C 0.9800 . ?
C112 C111 1.390(10) . ?
C65 H65 0.9500 . ?
C65 C64 1.383(9) . ?
C88 H88 0.9500 . ?
C88 C87 1.382(9) . ?
C20 H20 0.9500 . ?
C20 C21 1.380(9) . ?
C105 H105 0.9500 . ?
C105 C106 1.401(9) . ?
C23 H23 0.9500 . ?
C23 C22 1.357(10) . ?
C87 H87 0.9500 . ?
C87 C86 1.385(8) . ?
C106 H106 0.9500 . ?
C110 H110 0.9500 . ?
C110 C111 1.387(10) . ?
C13 H13 0.9500 . ?
C13 C12 1.434(9) . ?
C86 H86 0.9500 . ?
C74 H74 0.9500 . ?
C74 C73 1.358(9) . ?
C83 H83 0.9500 . ?
C83 C82 1.389(11) . ?
C117 H117 0.9500 . ?
C12 H12 0.9500 . ?
C73 H73 0.9500 . ?
C63 H63 0.9500 . ?
C63 C64 1.389(9) . ?
C80 H80 0.9500 . ?
C80 C81 1.382(10) . ?
C64 H64 0.9500 . ?
C111 C119 1.511(10) . ?
C46 H46 0.9500 . ?
C46 C45 1.385(12) . ?
C46 C47 1.361(11) . ?
C45 H45 0.9500 . ?
C82 H82 0.9500 . ?
C82 C81 1.374(11) . ?
C98 H98 0.9500 . ?
C98 C97 1.360(11) . ?
C120 H12A 0.9800 . ?
C120 H12B 0.9800 . ?
C120 H12C 0.9800 . ?
C81 H81 0.9500 . ?
C47 H47 0.9500 . ?
C21 H21 0.9500 . ?
C21 C22 1.396(10) . ?
C22 H22 0.9500 . ?
C95 H95 0.9500 . ?
C95 C96 1.344(11) . ?
C97 H97 0.9500 . ?
C97 C96 1.402(13) . ?
C125 H12D 0.9900 . ?
C125 H12E 0.9900 . ?
C125 C124 1.483(14) . ?
C96 H96 0.9500 . ?
C124 H12F 0.9800 . ?
C124 H12G 0.9800 . ?
C124 H12H 0.9800 . ?
C119 H11A 0.9800 . ?
C119 H11B 0.9800 . ?
C119 H11C 0.9800 . ?
C126 H12I 0.9900 . ?
C126 H12J 0.9900 . ?
C126 C127 1.641(17) . ?
C127 H12K 0.9800 . ?
C127 H12L 0.9800 . ?
C127 H12M 0.9800 . ?
C121 H12P 0.9900 . ?
C121 H12Q 0.9900 . ?
C121 H12N 0.9900 . ?
C121 H12O 0.9900 . ?
Cl3 C122 1.634(18) . ?
Cl3 C1A 1.965(17) . ?
Cl4 C122 1.704(18) . ?
Cl4 C1A 1.315(15) . ?
C122 H12R 0.9900 . ?
C122 H12S 0.9900 . ?
C1A H1AA 0.9900 . ?
C1A H1AB 0.9900 . ?
Cl5 Cl5 0.853(16) 2_766 ?
Cl5 Cl6 2.063(15) 2_766 ?
Cl5 C123 1.509(10) . ?
Cl5 C123 0.657(17) 2_766 ?
Cl6 C123 1.62(3) . ?

loop_
_geom_torsion_atom_site_label_1
_geom_torsion_atom_site_label_2
_geom_torsion_atom_site_label_3
_geom_torsion_atom_site_label_4
_geom_torsion
_geom_torsion_site_symmetry_1
_geom_torsion_site_symmetry_2
_geom_torsion_site_symmetry_3
_geom_torsion_site_symmetry_4
_geom_torsion_publ_flag
Rh1 N3 C32 C33 -8.0(8) . . . . ?
Rh1 N3 C32 C41 174.9(4) . . . . ?
Rh1 N3 C31 C30 16.8(6) . . . . ?
Rh1 N3 C31 C42 -165.5(4) . . . . ?
Rh1 N1 C8 C17 -173.0(4) . . . . ?
Rh1 N1 C8 C9 0.6(7) . . . . ?
Rh1 N1 C7 C6 13.6(5) . . . . ?
Rh1 N1 C7 C18 -172.6(4) . . . . ?
Rh1 N6 C54 C53 11.7(5) . . . . ?
Rh1 N6 C54 C55 -168.7(4) . . . . ?
Rh1 N6 C58 C57 169.6(4) . . . . ?
Rh1 N5 C53 C52 -167.2(4) . . . . ?
Rh1 N5 C53 C54 9.9(5) . . . . ?
Rh1 N5 C49 C50 165.6(4) . . . . ?
Rh1 C25 C30 C31 -3.6(6) . . . . ?
Rh1 C25 C30 C29 -177.3(4) . . . . ?
Rh1 C25 C26 C27 177.0(4) . . . . ?
Rh1 C1 C6 C5 -180.0(4) . . . . ?
Rh1 C1 C6 C7 -6.4(6) . . . . ?
Rh1 C1 C2 C3 -178.9(4) . . . . ?
Rh2 N9 C91 C102 -170.2(3) . . . . ?
Rh2 N9 C91 C90 12.6(5) . . . . ?
Rh2 N9 C92 C101 -178.4(3) . . . . ?
Rh2 N9 C92 C93 0.4(7) . . . . ?
Rh2 N7 C68 C69 -14.1(7) . . . . ?
Rh2 N7 C68 C77 168.8(4) . . . . ?
Rh2 N7 C67 C66 17.4(6) . . . . ?
Rh2 N7 C67 C78 -161.9(4) . . . . ?
Rh2 N12 C114 C113 7.2(6) . . . . ?
Rh2 N12 C114 C115 -171.0(5) . . . . ?
Rh2 N12 C118 C117 170.9(5) . . . . ?
Rh2 N11 C113 C114 8.9(7) . . . . ?
Rh2 N11 C113 C112 -172.0(6) . . . . ?
Rh2 N11 C109 C110 172.8(6) . . . . ?
Rh2 C61 C66 C67 -1.5(6) . . . . ?
Rh2 C61 C66 C65 -176.0(5) . . . . ?
Rh2 C61 C62 C63 177.4(5) . . . . ?
Rh2 C85 C86 C87 176.9(6) . . . . ?
N3 C32 C41 N4 -8.1(8) . . . . ?
N3 C32 C41 C40 176.8(5) . . . . ?
N3 C31 C42 N4 -13.2(8) . . . . ?
N3 C31 C42 C43 162.8(5) . . . . ?
N9 C91 C102 N10 -14.9(7) . . . . ?
N9 C91 C102 C108 161.1(5) . . . . ?
N9 C91 C90 C89 166.7(5) . . . . ?
N9 C91 C90 C85 -7.7(7) . . . . ?
N9 C92 C101 N10 -10.1(7) . . . . ?
N9 C92 C101 C100 177.5(5) . . . . ?
N9 C92 C93 C94 -179.8(5) . . . . ?
N7 C68 C69 C70 -178.2(5) . . . . ?
N7 C68 C77 N8 -3.9(8) . . . . ?
N7 C68 C77 C76 179.8(5) . . . . ?
N7 C67 C78 N8 -12.3(8) . . . . ?
N7 C67 C78 C79 164.3(5) . . . . ?
N1 C8 C17 N2 -11.6(8) . . . . ?
N1 C8 C17 C16 171.8(5) . . . . ?
N1 C8 C9 C10 -172.2(5) . . . . ?
N12 C114 C113 N11 -10.7(8) . . . . ?
N12 C114 C113 C112 170.3(7) . . . . ?
N12 C114 C115 C116 -0.2(10) . . . . ?
N12 C118 C117 C116 -1.1(10) . . . . ?
N6 C54 C53 N5 -14.3(6) . . . . ?
N6 C54 C53 C52 162.9(4) . . . . ?
N6 C54 C55 C56 -1.9(7) . . . . ?
N5 C49 C50 C51 1.0(8) . . . . ?
N11 C113 C112 C111 -2.2(12) . . . . ?
N11 C109 C110 C111 -0.7(12) . . . . ?
N2 C17 C16 C15 -176.0(5) . . . . ?
N2 C18 C19 C24 -48.4(7) . . . . ?
N2 C18 C19 C20 126.9(6) . . . . ?
N2 C18 C7 N1 -17.7(8) . . . . ?
N2 C18 C7 C6 155.2(5) . . . . ?
N10 C102 C108 C107 125.9(6) . . . . ?
N10 C102 C108 C103 -48.1(7) . . . . ?
N10 C101 C100 C99 -169.8(6) . . . . ?
N4 C42 C43 C44 -57.5(8) . . . . ?
N4 C42 C43 C48 118.9(6) . . . . ?
N4 C41 C40 C39 -174.2(6) . . . . ?
N8 C77 C76 C75 -179.3(6) . . . . ?
C34 C33 C32 N3 -178.4(5) . . . . ?
C34 C33 C32 C41 -1.3(8) . . . . ?
C34 C39 C40 C41 0.0(9) . . . . ?
C34 C39 C38 C37 0.9(9) . . . . ?
C34 C35 C36 C37 1.5(10) . . . . ?
C8 N1 C7 C6 -160.6(4) . . . . ?
C8 N1 C7 C18 13.1(7) . . . . ?
C8 C17 C16 C15 0.7(8) . . . . ?
C8 C9 C10 C15 0.5(8) . . . . ?
C8 C9 C10 C11 179.1(5) . . . . ?
C25 C30 C31 N3 -9.1(7) . . . . ?
C25 C30 C31 C42 173.3(5) . . . . ?
C25 C30 C29 C28 0.4(9) . . . . ?
C61 C66 C67 N7 -10.8(7) . . . . ?
C61 C66 C67 C78 168.5(5) . . . . ?
C61 C66 C65 C64 -2.7(10) . . . . ?
C61 C62 C63 C64 -0.1(11) . . . . ?
C54 N6 C58 C57 -0.4(7) . . . . ?
C54 C55 C56 C57 -0.1(7) . . . . ?
C54 C55 C56 C60 179.6(5) . . . . ?
C70 C75 C76 C77 1.4(9) . . . . ?
C70 C75 C74 C73 -1.8(9) . . . . ?
C70 C71 C72 C73 0.3(9) . . . . ?
C91 N9 C92 C101 2.7(7) . . . . ?
C91 N9 C92 C93 -178.4(5) . . . . ?
C91 C102 C108 C107 -50.4(7) . . . . ?
C91 C102 C108 C103 135.7(5) . . . . ?
C91 C90 C89 C88 -176.7(6) . . . . ?
C91 C90 C85 Rh2 -1.3(6) . . . . ?
C91 C90 C85 C86 178.7(5) . . . . ?
C1 C6 C5 C4 -1.7(8) . . . . ?
C1 C6 C7 N1 -5.1(6) . . . . ?
C1 C6 C7 C18 -178.3(5) . . . . ?
C92 N9 C91 C102 8.8(7) . . . . ?
C92 N9 C91 C90 -168.4(4) . . . . ?
C92 C101 C100 C99 2.9(9) . . . . ?
C92 C93 C94 C99 2.0(10) . . . . ?
C92 C93 C94 C95 -175.9(7) . . . . ?
C33 C34 C39 C40 -1.8(8) . . . . ?
C33 C34 C39 C38 178.8(5) . . . . ?
C33 C34 C35 C36 180.0(6) . . . . ?
C33 C32 C41 N4 174.7(5) . . . . ?
C33 C32 C41 C40 -0.4(8) . . . . ?
C68 N7 C67 C66 -167.2(5) . . . . ?
C68 N7 C67 C78 13.5(7) . . . . ?
C68 C77 C76 C75 -2.8(9) . . . . ?
C53 N5 C49 C50 -0.8(7) . . . . ?
C53 C52 C51 C50 0.7(7) . . . . ?
C53 C52 C51 C59 178.9(5) . . . . ?
C53 C54 C55 C56 177.7(4) . . . . ?
C32 N3 C31 C30 -166.8(5) . . . . ?
C32 N3 C31 C42 10.9(7) . . . . ?
C32 C41 C40 C39 1.1(9) . . . . ?
C6 C1 C2 C3 -1.8(8) . . . . ?
C6 C5 C4 C3 -0.2(9) . . . . ?
C30 C25 C26 C27 -0.4(8) . . . . ?
C30 C31 C42 N4 164.2(6) . . . . ?
C30 C31 C42 C43 -19.7(9) . . . . ?
C39 C34 C33 C32 2.4(8) . . . . ?
C39 C34 C35 C36 -0.3(9) . . . . ?
C39 C38 C37 C36 0.3(11) . . . . ?
C31 N3 C32 C33 176.2(5) . . . . ?
C31 N3 C32 C41 -0.9(8) . . . . ?
C31 C30 C29 C28 -172.6(6) . . . . ?
C31 C42 C43 C44 126.2(6) . . . . ?
C31 C42 C43 C48 -57.4(8) . . . . ?
C58 N6 C54 C53 -177.5(4) . . . . ?
C58 N6 C54 C55 2.1(7) . . . . ?
C58 C57 C56 C55 1.7(7) . . . . ?
C58 C57 C56 C60 -178.0(5) . . . . ?
C55 C54 C53 N5 166.1(4) . . . . ?
C55 C54 C53 C52 -16.8(7) . . . . ?
C114 N12 C118 C117 0.8(8) . . . . ?
C114 C113 C112 C111 176.8(8) . . . . ?
C114 C115 C116 C117 -0.2(11) . . . . ?
C114 C115 C116 C120 176.8(7) . . . . ?
C17 N2 C18 C19 -171.2(5) . . . . ?
C17 N2 C18 C7 6.7(8) . . . . ?
C17 C8 C9 C10 1.3(8) . . . . ?
C17 C16 C15 C10 1.2(8) . . . . ?
C17 C16 C15 C14 -178.6(6) . . . . ?
C42 N4 C41 C32 6.2(8) . . . . ?
C42 N4 C41 C40 -178.6(6) . . . . ?
C42 C43 C44 C45 179.6(6) . . . . ?
C42 C43 C48 C47 -177.3(6) . . . . ?
C69 C70 C75 C76 0.2(8) . . . . ?
C69 C70 C75 C74 -178.8(5) . . . . ?
C69 C70 C71 C72 179.5(5) . . . . ?
C69 C68 C77 N8 179.0(5) . . . . ?
C69 C68 C77 C76 2.6(9) . . . . ?
C56 C57 C58 N6 -1.5(8) . . . . ?
C9 C8 C17 N2 174.7(5) . . . . ?
C9 C8 C17 C16 -1.9(8) . . . . ?
C9 C10 C15 C16 -1.8(8) . . . . ?
C9 C10 C15 C14 178.0(5) . . . . ?
C9 C10 C11 C12 -177.9(6) . . . . ?
C43 C44 C45 C46 -3.1(10) . . . . ?
C43 C48 C47 C46 -1.4(11) . . . . ?
C10 C11 C12 C13 0.1(10) . . . . ?
C102 N10 C101 C92 4.5(7) . . . . ?
C102 N10 C101 C100 177.2(5) . . . . ?
C102 C91 C90 C89 -10.4(9) . . . . ?
C102 C91 C90 C85 175.2(5) . . . . ?
C102 C108 C107 C106 -171.8(6) . . . . ?
C102 C108 C103 C104 172.4(5) . . . . ?
C5 C6 C7 N1 168.1(5) . . . . ?
C5 C6 C7 C18 -5.1(8) . . . . ?
C101 N10 C102 C91 7.7(7) . . . . ?
C101 N10 C102 C108 -168.6(4) . . . . ?
C101 C92 C93 C94 -1.0(8) . . . . ?
C101 C100 C99 C94 -2.0(10) . . . . ?
C101 C100 C99 C98 175.9(7) . . . . ?
C90 C91 C102 N10 162.0(5) . . . . ?
C90 C91 C102 C108 -22.0(8) . . . . ?
C90 C89 C88 C87 0.2(12) . . . . ?
C90 C85 C86 C87 -3.0(10) . . . . ?
C93 C92 C101 N10 171.1(5) . . . . ?
C93 C92 C101 C100 -1.4(8) . . . . ?
C93 C94 C99 C100 -0.5(10) . . . . ?
C93 C94 C99 C98 -178.4(7) . . . . ?
C93 C94 C95 C96 178.5(9) . . . . ?
C18 N2 C17 C8 7.6(8) . . . . ?
C18 N2 C17 C16 -175.7(5) . . . . ?
C18 C19 C24 C23 176.1(5) . . . . ?
C18 C19 C20 C21 -175.1(6) . . . . ?
C19 C18 C7 N1 160.0(5) . . . . ?
C19 C18 C7 C6 -27.1(8) . . . . ?
C19 C24 C23 C22 -1.4(9) . . . . ?
C19 C20 C21 C22 -0.8(11) . . . . ?
C108 C107 C106 C105 -0.9(10) . . . . ?
C108 C103 C104 C105 0.0(9) . . . . ?
C27 C28 C29 C30 -1.2(10) . . . . ?
C7 N1 C8 C17 0.4(7) . . . . ?
C7 N1 C8 C9 174.0(5) . . . . ?
C7 C6 C5 C4 -174.5(5) . . . . ?
C7 C18 C19 C24 133.7(6) . . . . ?
C7 C18 C19 C20 -51.0(8) . . . . ?
C49 N5 C53 C52 0.5(7) . . . . ?
C49 N5 C53 C54 177.7(4) . . . . ?
C49 C50 C51 C52 -0.9(7) . . . . ?
C49 C50 C51 C59 -179.2(5) . . . . ?
C41 N4 C42 C31 4.2(9) . . . . ?
C41 N4 C42 C43 -172.1(5) . . . . ?
C40 C39 C38 C37 -178.5(6) . . . . ?
C75 C70 C69 C68 -0.3(8) . . . . ?
C75 C70 C71 C72 -0.2(8) . . . . ?
C75 C74 C73 C72 2.0(9) . . . . ?
C77 N8 C78 C79 -174.3(5) . . . . ?
C77 N8 C78 C67 2.4(8) . . . . ?
C77 C68 C69 C70 -1.1(8) . . . . ?
C71 C70 C69 C68 180.0(5) . . . . ?
C71 C70 C75 C76 179.9(6) . . . . ?
C71 C70 C75 C74 0.9(8) . . . . ?
C71 C72 C73 C74 -1.3(9) . . . . ?
C89 C90 C85 Rh2 -176.0(5) . . . . ?
C89 C90 C85 C86 3.9(9) . . . . ?
C89 C88 C87 C86 0.7(13) . . . . ?
C66 C61 C62 C63 -2.4(9) . . . . ?
C66 C67 C78 N8 168.4(5) . . . . ?
C66 C67 C78 C79 -15.0(8) . . . . ?
C66 C65 C64 C63 0.2(12) . . . . ?
C79 C84 C83 C82 -1.8(10) . . . . ?
C79 C80 C81 C82 -1.4(11) . . . . ?
C28 C27 C26 C25 -0.4(9) . . . . ?
C38 C39 C40 C41 179.4(6) . . . . ?
C38 C37 C36 C35 -1.6(11) . . . . ?
C24 C19 C20 C21 0.4(10) . . . . ?
C24 C23 C22 C21 1.0(10) . . . . ?
C100 C99 C98 C97 -178.5(8) . . . . ?
C94 C99 C98 C97 -0.6(13) . . . . ?
C94 C95 C96 C97 0.3(17) . . . . ?
C14 C13 C12 C11 -1.0(11) . . . . ?
C67 N7 C68 C69 171.3(5) . . . . ?
C67 N7 C68 C77 -5.8(7) . . . . ?
C67 C66 C65 C64 -176.5(6) . . . . ?
C15 C10 C11 C12 0.7(9) . . . . ?
C15 C14 C13 C12 1.1(10) . . . . ?
C118 N12 C114 C113 178.0(5) . . . . ?
C118 N12 C114 C115 -0.2(8) . . . . ?
C2 C1 C6 C5 2.6(7) . . . . ?
C2 C1 C6 C7 176.1(5) . . . . ?
C2 C3 C4 C5 1.0(9) . . . . ?
C85 C90 C89 C88 -2.6(10) . . . . ?
C107 C108 C103 C104 -1.7(9) . . . . ?
C4 C3 C2 C1 0.0(9) . . . . ?
C113 N11 C109 C110 0.1(9) . . . . ?
C113 C114 C115 C116 -178.2(6) . . . . ?
C113 C112 C111 C110 1.5(15) . . . . ?
C113 C112 C111 C119 -179.4(10) . . . . ?
C84 C79 C78 N8 -51.7(7) . . . . ?
C84 C79 C78 C67 131.5(6) . . . . ?
C84 C79 C80 C81 0.4(10) . . . . ?
C84 C83 C82 C81 0.8(11) . . . . ?
C26 C25 C30 C31 174.0(5) . . . . ?
C26 C25 C30 C29 0.4(8) . . . . ?
C26 C27 C28 C29 1.2(9) . . . . ?
C35 C34 C33 C32 -177.9(5) . . . . ?
C35 C34 C39 C40 178.5(6) . . . . ?
C35 C34 C39 C38 -0.9(8) . . . . ?
C44 C43 C48 C47 -1.0(10) . . . . ?
C62 C61 C66 C67 178.2(5) . . . . ?
C62 C61 C66 C65 3.8(8) . . . . ?
C62 C63 C64 C65 1.3(12) . . . . ?
C51 C52 C53 N5 -0.5(7) . . . . ?
C51 C52 C53 C54 -177.4(4) . . . . ?
C115 C114 C113 N11 167.5(6) . . . . ?
C115 C114 C113 C112 -11.6(10) . . . . ?
C115 C116 C117 C118 0.8(10) . . . . ?
C11 C10 C15 C16 179.6(6) . . . . ?
C11 C10 C15 C14 -0.6(8) . . . . ?
C29 C30 C31 N3 164.2(5) . . . . ?
C29 C30 C31 C42 -13.3(9) . . . . ?
C76 C75 C74 C73 179.2(6) . . . . ?
C103 C108 C107 C106 2.1(9) . . . . ?
C103 C104 C105 C106 1.3(10) . . . . ?
C109 N11 C113 C114 -177.7(5) . . . . ?
C109 N11 C113 C112 1.4(9) . . . . ?
C109 C110 C111 C112 -0.1(14) . . . . ?
C109 C110 C111 C119 -179.2(10) . . . . ?
C78 N8 C77 C68 5.4(9) . . . . ?
C78 N8 C77 C76 -178.3(6) . . . . ?
C78 C79 C84 C83 -179.3(6) . . . . ?
C78 C79 C80 C81 -179.1(6) . . . . ?
C99 C94 C95 C96 0.6(14) . . . . ?
C99 C98 C97 C96 1.5(16) . . . . ?
C48 C43 C44 C45 3.2(9) . . . . ?
C104 C105 C106 C107 -0.8(10) . . . . ?
C65 C66 C67 N7 163.3(6) . . . . ?
C65 C66 C67 C78 -17.4(9) . . . . ?
C88 C87 C86 C85 0.8(12) . . . . ?
C20 C19 C24 C23 0.7(9) . . . . ?
C20 C21 C22 C23 0.1(11) . . . . ?
C13 C14 C15 C10 -0.3(9) . . . . ?
C13 C14 C15 C16 179.5(6) . . . . ?
C74 C75 C76 C77 -179.6(6) . . . . ?
C83 C82 C81 C80 0.8(12) . . . . ?
C80 C79 C84 C83 1.2(9) . . . . ?
C80 C79 C78 N8 127.8(6) . . . . ?
C80 C79 C78 C67 -49.0(8) . . . . ?
C45 C46 C47 C48 1.5(11) . . . . ?
C98 C97 C96 C95 -1.4(18) . . . . ?
C120 C116 C117 C118 -176.1(7) . . . . ?
C47 C46 C45 C44 0.8(11) . . . . ?
C95 C94 C99 C100 177.5(7) . . . . ?
C95 C94 C99 C98 -0.4(11) . . . . ?
C125 O1 C126 C127 -176.8(8) . . . . ?
C126 O1 C125 C124 177.3(8) . . . . ?
Cl5 Cl5 C123 Cl6 -180(100) 2_766 . . . ?
Cl5 Cl6 C123 Cl5 0(4) 2_766 . . . ?
Cl6 Cl5 C123 Cl5 0(82) 2_766 . . 2_766 ?
Cl6 Cl5 C123 Cl6 -180.0(14) 2_766 . . . ?
